data_7246135
loop_
_publ_author_name
'Hou, Ziting'
'Huang, Yanji'
'Ruan, Yushan'
'Xu, Han'
'Tan, Yu'
'Lin, Li-Rong'
'Wu, Zhen-yi'

_publ_section_title
;
 Reversible trans-to-cis photoisomerization and irreversible
 photocyclization reactions of a Co-coordinated stilbene derivative on
 chiral di-\b-diketonate lanthanide complexes
;
_journal_issue 4
_journal_name_full 'RSC Advances'
_journal_page_first 2269
_journal_page_last 2282
_journal_paper_doi 10.1039/D2RA07133A
_journal_volume 13
_journal_year 2023
_chemical_absolute_configuration ad
_chemical_formula_moiety 'C57 H52 F17 La N4 O7, H2 O'
_chemical_formula_sum 'C57 H54 F17 La N4 O8'
_chemical_formula_weight 1384.95
_space_group_crystal_system monoclinic
_space_group_IT_number 5
_space_group_name_Hall 'C 2y'
_space_group_name_H-M_alt 'C 1 2 1'
_atom_sites_solution_hydrogens mixed
_atom_sites_solution_primary dual
_audit_creation_date 2022-09-16
_audit_creation_method
;
Olex2 1.5
(compiled 2022.04.07 svn.rca3783a0 for OlexSys, GUI svn.r6498)
;
_audit_update_record
;
2022-09-16 deposited with the CCDC.	2023-01-02 downloaded from the CCDC.
;
_cell_angle_alpha 90
_cell_angle_beta 108.312(2)
_cell_angle_gamma 90
_cell_formula_units_Z 8
_cell_length_a 29.7500(6)
_cell_length_b 20.1395(5)
_cell_length_c 20.6309(4)
_cell_measurement_reflns_used 17836
_cell_measurement_temperature 100.01(10)
_cell_measurement_theta_max 75.1910
_cell_measurement_theta_min 2.6840
_cell_volume 11735.0(5)
_computing_cell_refinement 'CrysAlisPro 1.171.41.110a (Rigaku OD, 2021)'
_computing_data_collection 'CrysAlisPro 1.171.41.110a (Rigaku OD, 2021)'
_computing_data_reduction 'CrysAlisPro 1.171.41.110a (Rigaku OD, 2021)'
_computing_molecular_graphics 'Olex2 1.5 (Dolomanov et al., 2009)'
_computing_publication_material 'Olex2 1.5 (Dolomanov et al., 2009)'
_computing_structure_refinement 'SHELXL 2018/3 (Sheldrick, 2015)'
_computing_structure_solution 'SHELXT  (Sheldrick, 2015)'
_diffrn_ambient_environment N~2~
_diffrn_ambient_temperature 100.01(10)
_diffrn_detector 'Hybrid Pixel Array Detector'
_diffrn_detector_area_resol_mean 10.0000
_diffrn_detector_type HyPix
_diffrn_measured_fraction_theta_full 0.992
_diffrn_measured_fraction_theta_max 0.929
_diffrn_measurement_details
;
List of Runs (angles in degrees, time in seconds):

  # Type    Start    End  Width  t~exp~   \w     \q     \k     \f   Frames
#--------------------------------------------------------------------------
  1  \w   -122.00 -43.00   0.50    5.00    --  -43.09-173.00  79.00  158
  2  \w    -80.00 -53.00   0.50    5.00    --  -43.09 114.00 -49.00   54
  3  \w    -43.00  -6.00   0.50    5.00    --  -43.09 114.00 -49.00   74
  4  \w     34.00  59.00   0.50    5.00    --   43.09-114.00-140.00   50
  5  \w   -155.00 -77.00   0.50   20.00    --  -96.00-114.00-140.00  156
  6  \w   -102.00 -77.00   0.50   20.00    --  -96.00 173.00  90.00   50
  7  \w     54.00 112.00   0.50   20.00    --  109.59-114.00-140.00  116
  8  \w    113.00 151.00   0.50   20.00    --  109.59-173.00  79.00   76
  9  \w   -118.00 -19.00   0.50    5.00    --  -43.09 -57.00 -60.00  198
 10  \w    -69.00 -44.00   0.50    5.00    --  -43.09-178.00 -30.00   50
 11  \w    -99.00 -70.00   0.50    5.00    --  -43.09-178.00 -30.00   58
 12  \w     15.00  40.00   0.50    5.00    --   43.09 -37.00  90.00   50
 13  \w    -35.00  -3.00   0.50    5.00    --   43.09 -37.00  90.00   64
 14  \w    -91.00 -21.00   0.50   20.00    --  -96.00 125.00 -30.00  140
 15  \w    -47.00 -19.00   0.50   20.00    --  -96.00  45.00  90.00   56
 16  \w    -47.00 -19.00   0.50   20.00    --  -96.00  45.00 -90.00   56
 17  \w    -46.00 -19.00   0.50   20.00    --  -96.00  45.00-180.00   54
 18  \w    -50.00 -19.00   0.50   20.00    --  -96.00  45.00 150.00   62
 19  \w    -70.00 -29.00   0.50   20.00    --  -96.00  61.00 120.00   82
 20  \w    -49.00 -21.00   0.50   20.00    --  -96.00  61.00  60.00   56
 21  \w    -48.00 -19.00   0.50   20.00    --  -96.00  45.00  60.00   58
 22  \w    -51.00 -23.00   0.50   20.00    --  -96.00  45.00 -60.00   56
 23  \w    -50.00 -21.00   0.50   20.00    --  -96.00  45.00 120.00   58
 24  \w    -50.00 -20.00   0.50   20.00    --  -96.00  45.00-120.00   60
 25  \w     48.00  99.00   0.50   20.00    --  109.59 -94.00-120.00  102
 26  \w     36.00  61.00   0.50   20.00    --  109.59 -61.00-120.00   50
 27  \w     43.00  70.00   0.50   20.00    --  109.59 -61.00   0.00   54
 28  \w     95.00 167.00   0.50   20.00    --  109.59 125.00 -30.00  144
 29  \w     36.00  61.00   0.50   20.00    --  109.59 -61.00 -90.00   50
 30  \w     37.00  64.00   0.50   20.00    --  109.59 -61.00  90.00   54
 31  \w     36.00  77.00   0.50   20.00    --  109.59 -77.00 -90.00   82
 32  \w    114.00 139.00   0.50   20.00    --  109.59 114.00 -49.00   50
;
_diffrn_measurement_device 'four-circle diffractometer'
_diffrn_measurement_device_type 'XtaLAB Synergy, Dualflex, HyPix'
_diffrn_measurement_method '\w scans'
_diffrn_orient_matrix_type 'CrysAlisPro convention (1999,Acta A55,543-557)'
_diffrn_orient_matrix_UB_11 0.0479598000
_diffrn_orient_matrix_UB_12 -0.0067505000
_diffrn_orient_matrix_UB_13 0.0566114000
_diffrn_orient_matrix_UB_21 -0.0086691000
_diffrn_orient_matrix_UB_22 -0.0751109000
_diffrn_orient_matrix_UB_23 0.0042973000
_diffrn_orient_matrix_UB_31 0.0244867000
_diffrn_orient_matrix_UB_32 -0.0129793000
_diffrn_orient_matrix_UB_33 -0.0543782000
_diffrn_radiation_monochromator mirror
_diffrn_radiation_probe x-ray
_diffrn_radiation_type 'Cu K\a'
_diffrn_radiation_wavelength 1.54184
_diffrn_reflns_av_R_equivalents 0.0564
_diffrn_reflns_av_unetI/netI 0.0673
_diffrn_reflns_Laue_measured_fraction_full 0.992
_diffrn_reflns_Laue_measured_fraction_max 0.929
_diffrn_reflns_limit_h_max 37
_diffrn_reflns_limit_h_min -29
_diffrn_reflns_limit_k_max 23
_diffrn_reflns_limit_k_min -24
_diffrn_reflns_limit_l_max 22
_diffrn_reflns_limit_l_min -25
_diffrn_reflns_number 40377
_diffrn_reflns_point_group_measured_fraction_full 0.814
_diffrn_reflns_point_group_measured_fraction_max 0.748
_diffrn_reflns_theta_full 67.684
_diffrn_reflns_theta_max 75.453
_diffrn_reflns_theta_min 2.695
_diffrn_source 'micro-focus sealed X-ray tube'
_diffrn_source_type 'PhotonJet (Cu) X-ray Source'
_exptl_absorpt_coefficient_mu 6.616
_exptl_absorpt_correction_T_max 1.00000
_exptl_absorpt_correction_T_min 0.71718
_exptl_absorpt_correction_type multi-scan
_exptl_absorpt_process_details
;
CrysAlisPro 1.171.41.110a (Rigaku Oxford Diffraction, 2021)
Empirical absorption correction using spherical harmonics,
implemented in SCALE3 ABSPACK scaling algorithm.
;
_exptl_crystal_colour colourless
_exptl_crystal_colour_primary colourless
_exptl_crystal_density_diffrn 1.568
_exptl_crystal_description block
_exptl_crystal_F_000 5584
_exptl_crystal_size_max 0.4
_exptl_crystal_size_mid 0.3
_exptl_crystal_size_min 0.2
_refine_diff_density_max 1.410
_refine_diff_density_min -1.820
_refine_diff_density_rms 0.096
_refine_ls_abs_structure_details
;
 Flack x determined using 4881 quotients [(I+)-(I-)]/[(I+)+(I-)]
 (Parsons, Flack and Wagner, Acta Cryst. B69 (2013) 249-259).
;
_refine_ls_abs_structure_Flack -0.005(4)
_refine_ls_extinction_method none
_refine_ls_goodness_of_fit_ref 1.071
_refine_ls_hydrogen_treatment constr
_refine_ls_matrix_type full
_refine_ls_number_parameters 1832
_refine_ls_number_reflns 18230
_refine_ls_number_restraints 2483
_refine_ls_restrained_S_all 1.047
_refine_ls_R_factor_all 0.0679
_refine_ls_R_factor_gt 0.0580
_refine_ls_shift/su_max 0.001
_refine_ls_shift/su_mean 0.000
_refine_ls_structure_factor_coef Fsqd
_refine_ls_weighting_details 'w=1/[\s^2^(Fo^2^)+(0.0919P)^2^+15.4408P] where P=(Fo^2^+2Fc^2^)/3'
_refine_ls_weighting_scheme calc
_refine_ls_wR_factor_gt 0.1506
_refine_ls_wR_factor_ref 0.1588
_reflns_Friedel_coverage 0.564
_reflns_Friedel_fraction_full 0.626
_reflns_Friedel_fraction_max 0.556
_reflns_number_gt 15710
_reflns_number_total 18230
_reflns_threshold_expression 'I > 2\s(I)'
_cod_data_source_file d2ra07133a2.cif
_cod_data_source_block exp_9694_auto
_cod_original_cell_volume 11735.0(4)
_cod_database_code 7246135
_shelx_shelxl_version_number 2018/3
_chemical_oxdiff_formula 'La F18 O15 C60 N12'
_shelx_space_group_comment
;
The symmetry employed for this shelxl refinement is uniquely defined
by the following loop, which should always be used as a source of
symmetry information in preference to the above space-group names.
They are only intended as comments.
;
_shelx_estimated_absorpt_t_max 0.351
_shelx_estimated_absorpt_t_min 0.177
_olex2_refinement_description
;
1. Fixed Uiso
 At 1.2 times of:
  All C(H) groups, All C(H,H) groups, All N(H) groups
 At 1.5 times of:
  All C(H,H,H) groups, All O(H,H) groups
2. Restrained distances
 F41-F40
 2.15 with sigma of 0.04
 F39-F40
 2.15 with sigma of 0.04
 F37-F38
 2.2 with sigma of 0.04
 F13A-F12A
 2.15 with sigma of 0.04
 F14A-F12A
 2.15 with sigma of 0.04
 F39-F41
 2.15 with sigma of 0.04
 F14A-F13A
 2.15 with sigma of 0.04
 O4A-C42A \\sim O4A-C118
 with sigma of 0.02
 F13A-F14A \\sim F39-F40
 with sigma of 0.04
 F9A-C43A \\sim F35-C115
 with sigma of 0.02
 F14A-F12A \\sim F40-F41
 with sigma of 0.04
 F14A-C45A \\sim F40-C117
 with sigma of 0.02
 F14A-C44A \\sim F40-C116
 with sigma of 0.04
 F10A-C45A \\sim F38-C117
 with sigma of 0.04
 F39-C117 \\sim F40-C117 \\sim F41-C117
 with sigma of 0.01
 F15-C57 \\sim F47-C57
 with sigma of 0.02
 F8A-C43A \\sim F36-C115
 with sigma of 0.02
 F11A-C44A \\sim F37-C116
 with sigma of 0.02
 F10A-C44A \\sim F38-C116
 with sigma of 0.02
 F13A-C44A \\sim F39-C116
 with sigma of 0.04
 F13A-C45A \\sim F39-C117
 with sigma of 0.02
 C51A-C43A \\sim C51A-C115
 with sigma of 0.04
 C42A-C51A \\sim C118-C51A
 with sigma of 0.02
 C42A-C43A \\sim C118-C115
 with sigma of 0.02
 C43A-C44A \\sim C115-C116
 with sigma of 0.02
 C57A-F15A \\sim C57A-F42
 with sigma of 0.02
 F17-C57 \\sim F46-C57
 with sigma of 0.02
 F16-C57 \\sim F45-C57
 with sigma of 0.02
 F10A-C43A \\sim F38-C115
 with sigma of 0.04
 F12A-C45A \\sim F41-C117
 with sigma of 0.02
 C44A-C45A \\sim C116-C117
 with sigma of 0.02
 F13A-F12A \\sim F39-F41
 with sigma of 0.04
 C42A-C44A \\sim C118-C116
 with sigma of 0.04
 O4A-C43A \\sim O4A-C115
 with sigma of 0.04
 F9A-F8A \\sim F35-F36
 with sigma of 0.04
 C43A-C45A \\sim C115-C117
 with sigma of 0.04
 F9A-C42A \\sim F35-C118
 with sigma of 0.04
 F9A-C44A \\sim F35-C116
 with sigma of 0.04
 F12A-C44A \\sim F41-C116
 with sigma of 0.04
 F8A-C42A \\sim F36-C118
 with sigma of 0.04
 F8A-C44A \\sim F36-C116
 with sigma of 0.04
 F16A-C57A \\sim F43-C57A
 with sigma of 0.02
 C57A-F17A \\sim C57A-F44
 with sigma of 0.02
 F11A-F10A \\sim F37-F38
 with sigma of 0.04
 F11A-C43A \\sim F37-C115
 with sigma of 0.04
 F11A-C45A \\sim F37-C117
 with sigma of 0.04
 C51A-C46A \\sim C127-C128
 with sigma of 0.02
 C51A-C50A \\sim C127-C126
 with sigma of 0.02
 C51A-C118 \\sim C127-C118
 with sigma of 0.02
 C47A-C54A \\sim C125-C123
 with sigma of 0.04
 C46A-C47A \\sim C128-C125
 with sigma of 0.02
 C50A-C54A \\sim C126-C123
 with sigma of 0.04
 C47A-C52A \\sim C125-C124
 with sigma of 0.02
 C47A-C53A \\sim C125-C121
 with sigma of 0.02
 C47A-C48A \\sim C125-C120
 with sigma of 0.02
 C50A-C53A \\sim C126-C121
 with sigma of 0.02
 C47A-C49A \\sim C125-C119
 with sigma of 0.04
 C50A-C49A \\sim C126-C119
 with sigma of 0.02
 C52A-C53A \\sim C124-C121
 with sigma of 0.04
 C50A-C48A \\sim C126-C120
 with sigma of 0.04
 C54A-C53A \\sim C123-C121
 with sigma of 0.02
 C53A-C48A \\sim C121-C120
 with sigma of 0.04
 C55A-C53A \\sim C122-C121
 with sigma of 0.02
 O5A-C46A \\sim O5A-C128
 with sigma of 0.02
 C47A-C50A \\sim C125-C126
 with sigma of 0.04
 C47A-C55A \\sim C125-C122
 with sigma of 0.04
 C48A-C49A \\sim C120-C119
 with sigma of 0.02
 C52A-C48A \\sim C124-C120
 with sigma of 0.04
 O5A-C51A \\sim O5A-C127
 with sigma of 0.04
 C50A-C55A \\sim C126-C122
 with sigma of 0.04
 O5A-C47A \\sim O5A-C125
 with sigma of 0.04
 C50A-C118 \\sim C126-C118
 with sigma of 0.04
 C42A-C46A \\sim C42A-C128
 with sigma of 0.04
 C42A-C50A \\sim C42A-C126
 with sigma of 0.04
 C54A-C55A \\sim C123-C122
 with sigma of 0.04
 C51A-C47A \\sim C127-C125
 with sigma of 0.04
 C51A-C53A \\sim C127-C121
 with sigma of 0.04
 C51A-C49A \\sim C127-C119
 with sigma of 0.04
 C53A-C49A \\sim C121-C119
 with sigma of 0.04
 C46A-C52A \\sim C128-C124
 with sigma of 0.04
 C46A-C50A \\sim C128-C126
 with sigma of 0.04
 C46A-C53A \\sim C128-C121
 with sigma of 0.04
 C46A-C48A \\sim C128-C120
 with sigma of 0.04
 C42A-C51A \\sim C42A-C127
 with sigma of 0.02
 C46A-C118 \\sim C128-C118
 with sigma of 0.04
 F14A-C45A \\sim F13A-C45A \\sim F12A-C45A
 with sigma of 0.01
3. Rigid bond restraints
 All non-hydrogen atoms
 with sigma for 1-2 distances of 0.005 and sigma for 1-3 distances of 0.005
4. Uiso/Uaniso restraints and constraints
All non-hydrogen atoms have similar U: within 2A with sigma of 0.01 and sigma
for terminal atoms of 0.02 within 2A
Uanis(F13A) \\sim Ueq, Uanis(F40) \\sim Ueq: with sigma of 0.004 and sigma for
terminal atoms of 0.008
5. Others
 Sof(F35)=Sof(F36)=Sof(F37)=Sof(F38)=Sof(F39)=Sof(F40)=Sof(C115)=Sof(F41)=
 Sof(C116)=Sof(C117)=Sof(C118)=1-FVAR(1)
 Sof(F9A)=Sof(F8A)=Sof(F11A)=Sof(F10A)=Sof(F13A)=Sof(C42A)=Sof(F14A)=Sof(C43A)=
 Sof(F12A)=Sof(C44A)=Sof(C45A)=FVAR(1)
 Sof(F42)=Sof(F43)=Sof(F44)=1-FVAR(2)
 Sof(F16A)=Sof(F17A)=Sof(F15A)=FVAR(2)
 Sof(F45)=Sof(F46)=Sof(F47)=1-FVAR(3)
 Sof(F17)=Sof(F15)=Sof(F16)=FVAR(3)
 Sof(C119)=Sof(H11B)=Sof(H11C)=Sof(C120)=Sof(H12A)=Sof(H12B)=Sof(C121)=
 Sof(C122)=Sof(H12C)=Sof(H12D)=Sof(H12E)=Sof(C123)=Sof(H12F)=Sof(H12G)=
 Sof(H12H)=Sof(C124)=Sof(H12I)=Sof(H12J)=Sof(H12K)=Sof(C125)=Sof(C126)=
 Sof(H126)=Sof(C127)=Sof(C128)=1-FVAR(4)
 Sof(C51A)=Sof(C46A)=Sof(C47A)=Sof(C52A)=Sof(H52A)=Sof(H52B)=Sof(H52C)=
 Sof(C50A)=Sof(H50A)=Sof(C54A)=Sof(H54A)=Sof(H54B)=Sof(H54C)=Sof(C55A)=
 Sof(H55A)=Sof(H55B)=Sof(H55C)=Sof(C53A)=Sof(C48A)=Sof(H48A)=Sof(H48B)=
 Sof(C49A)=Sof(H49A)=Sof(H49B)=FVAR(4)
6.a Riding coordinates:
 OWA(HWAA,HWAB)
6.b Free rotating group:
 OW(HWA,HWB)
6.c Ternary CH refined with riding coordinates:
 C36A(H36A), C50(H50), C36(H36), C50A(H50A), C126(H126)
6.d Secondary CH2 refined with riding coordinates:
 C16(H16C,H16D), C35A(H35A,H35B), C22(H22A,H22B), C34A(H34A,H34B), C34(H34C,
 H34D), C48(H48C,H48D), C35(H35C,H35D), C16A(H16A,H16B), C49(H49C,H49D),
 C48A(H48A,H48B), C49A(H49A,H49B), C119(H11B,H11C), C120(H12A,H12B), C58(H58A,
 H58B)
6.e Aromatic/amide H refined with riding coordinates:
 N4(H4), C11(H11), N4A(H4A), C13A(H13A), C27A(H27A), C24(H24), C20(H20),
 C7A(H7A), C1(H1), C10A(H10A), C6(H6), C8A(H8A), C21(H21), C21A(H21A), C18(H18),
  C14A(H14A), C14(H14), C3A(H3A), C26A(H26A), C10(H10), C7(H7), C25(H25),
 C8(H8), C5A(H5A), C3(H3), C19A(H19A), C13(H13), C2(H2), C18A(H18A), C11A(H11A),
  C5(H5), C2A(H2A), C24A(H24A), C25A(H25A), C19(H19), C26(H26), C1A(H1A),
 C20A(H20A), C27(H27), C6A(H6A)
6.f Idealised Me refined as rotating group:
 C54(H54D,H54E,H54F), C55(H55D,H55E,H55F), C40A(H40A,H40B,H40C), C41(H41D,H41E,
 H41F), C52(H52D,H52E,H52F), C40(H40D,H40E,H40F), C41A(H41A,H41B,H41C),
 C39A(H39A,H39B,H39C), C39(H39D,H39E,H39F), C52A(H52A,H52B,H52C), C54A(H54A,
 H54B,H54C), C55A(H55A,H55B,H55C), C122(H12C,H12D,H12E), C123(H12F,H12G,H12H),
 C124(H12I,H12J,H12K)
;
_olex2_submission_special_instructions 'No special instructions were received'
_oxdiff_exptl_absorpt_empirical_details
;
Empirical correction (ABSPACK) includes:
- Absorption correction using spherical harmonics
- Frame scaling
;
_oxdiff_exptl_absorpt_empirical_full_max 1.991
_oxdiff_exptl_absorpt_empirical_full_min 0.433

loop_
_space_group_symop_operation_xyz
'x, y, z'
'-x, y, -z'
'x+1/2, y+1/2, z'
'-x+1/2, y+1/2, -z'

loop_
_atom_site_label
_atom_site_type_symbol
_atom_site_fract_x
_atom_site_fract_y
_atom_site_fract_z
_atom_site_U_iso_or_equiv
_atom_site_adp_type
_atom_site_occupancy
_atom_site_site_symmetry_order
_atom_site_calc_flag
_atom_site_refinement_flags_posn
_atom_site_refinement_flags_adp
_atom_site_refinement_flags_occupancy
_atom_site_disorder_assembly
_atom_site_disorder_group
La1 La 0.24759(2) 0.85774(3) -0.04091(2) 0.04140(15) Uani 1 1 d . U . . .
La2 La 0.24806(2) 0.62853(3) 0.44878(2) 0.04705(17) Uani 1 1 d . U . . .
F1A F 0.2313(2) 0.4691(4) 0.6212(3) 0.0564(15) Uani 1 1 d . U . . .
F2A F 0.1637(2) 0.4214(3) 0.5727(3) 0.0595(14) Uani 1 1 d . U . . .
F2 F 0.1748(2) 1.0677(4) 0.0953(3) 0.0620(15) Uani 1 1 d . U . . .
N3A N 0.2757(3) 0.6961(6) 0.5693(4) 0.0555(16) Uani 1 1 d . U . . .
F1 F 0.2439(2) 1.0223(4) 0.1327(3) 0.0613(15) Uani 1 1 d . U . . .
O1A O 0.1750(3) 0.6816(4) 0.4662(4) 0.0534(14) Uani 1 1 d . U . . .
O3 O 0.1717(2) 0.9180(4) -0.1061(3) 0.0519(14) Uani 1 1 d . U . . .
F4A F 0.1204(3) 0.5452(5) 0.5835(4) 0.088(2) Uani 1 1 d . U . . .
F3A F 0.1899(3) 0.5800(4) 0.6435(4) 0.081(2) Uani 1 1 d . U . . .
O6 O 0.2709(3) 0.9401(5) -0.1102(4) 0.0612(17) Uani 1 1 d . U . . .
F3 F 0.2152(3) 0.9179(4) 0.1756(4) 0.084(2) Uani 1 1 d . U . . .
O2 O 0.2260(2) 0.9380(4) 0.0333(3) 0.0477(14) Uani 1 1 d . U . . .
OWA O 0.2903(3) 0.4279(5) 0.5152(5) 0.074(3) Uani 1 1 d . . . . .
HWAA H 0.297476 0.437709 0.478580 0.112 Uiso 1 1 d R U . . .
HWAB H 0.260186 0.436749 0.504580 0.112 Uiso 1 1 d R U . . .
O5A O 0.3204(3) 0.5794(5) 0.5316(4) 0.0577(15) Uani 1 1 d D U . . .
O4A O 0.3198(3) 0.6832(4) 0.4352(4) 0.0553(15) Uani 1 1 d D U . . .
F10 F 0.4350(3) 0.8186(5) -0.0859(4) 0.093(3) Uani 1 1 d . U . . .
F17 F 0.3622(4) 0.9445(9) -0.1632(8) 0.094(4) Uani 0.779(17) 1 d D U P A 1
F9 F 0.3618(3) 0.6907(5) -0.0673(6) 0.110(3) Uani 1 1 d . U . . .
F8 F 0.4285(4) 0.7219(5) 0.0027(6) 0.112(3) Uani 1 1 d . U . . .
F6A F 0.1193(3) 0.4532(5) 0.6690(4) 0.104(3) Uani 1 1 d . U . . .
O2A O 0.2224(2) 0.5479(4) 0.5189(3) 0.0510(14) Uani 1 1 d . U . . .
N4 N 0.1918(3) 0.6983(5) -0.0380(4) 0.0480(16) Uani 1 1 d . U . . .
H4 H 0.181554 0.657103 -0.044401 0.058 Uiso 1 1 calc R U . . .
N2 N 0.2363(3) 0.7171(5) -0.0455(4) 0.0471(13) Uani 1 1 d . U . . .
F5A F 0.1913(3) 0.4593(6) 0.7227(4) 0.103(3) Uani 1 1 d . U . . .
O5 O 0.3221(2) 0.9086(4) 0.0395(4) 0.0559(15) Uani 1 1 d . U . . .
F9A F 0.3632(4) 0.7164(7) 0.3509(5) 0.068(2) Uani 0.678(7) 1 d D U P B 1
O3A O 0.1756(3) 0.5667(4) 0.3769(3) 0.0583(16) Uani 1 1 d . U . . .
F6 F 0.1723(4) 0.9559(5) 0.2601(4) 0.102(3) Uani 1 1 d . U . . .
O1 O 0.1754(2) 0.8055(4) -0.0222(4) 0.0498(14) Uani 1 1 d . U . . .
F4 F 0.1416(3) 0.9360(6) 0.1209(4) 0.112(3) Uani 1 1 d . U . . .
F7A F 0.1452(4) 0.5402(5) 0.7252(4) 0.101(3) Uani 1 1 d . U . . .
O6A O 0.2743(3) 0.5467(5) 0.3814(4) 0.0705(18) Uani 1 1 d . U . . .
C16 C 0.2399(4) 0.6902(6) -0.1106(5) 0.0496(18) Uani 1 1 d . U . . .
H16C H 0.225779 0.645206 -0.117648 0.060 Uiso 1 1 calc R U . . .
H16D H 0.273858 0.685562 -0.106454 0.060 Uiso 1 1 calc R U . . .
O4 O 0.3177(2) 0.8008(4) -0.0544(4) 0.0550(15) Uani 1 1 d . U . . .
F15 F 0.2968(5) 0.8924(6) -0.2098(6) 0.090(3) Uani 0.779(17) 1 d D U P A 1
N2A N 0.2385(3) 0.7686(5) 0.4469(4) 0.0531(14) Uani 1 1 d . U . . .
C23 C 0.2774(4) 0.7223(7) 0.0796(5) 0.0548(19) Uani 1 1 d . U . . .
F8A F 0.4285(4) 0.6638(6) 0.4047(6) 0.061(2) Uani 0.678(7) 1 d D U P B 1
C4 C -0.0312(4) 0.6985(7) 0.1706(5) 0.057(2) Uani 1 1 d . U . . .
C12 C 0.1259(3) 0.7240(6) 0.0044(5) 0.0472(18) Uani 1 1 d . U . . .
C17 C 0.2161(4) 0.7318(6) -0.1725(5) 0.0482(18) Uani 1 1 d . U . . .
N1A N 0.2156(3) 0.6902(6) 0.3280(4) 0.0563(17) Uani 1 1 d . U . . .
O7A O 0.3142(5) 0.4519(7) 0.3986(6) 0.102(3) Uani 1 1 d . U . . .
N3 N 0.2765(3) 0.7877(6) 0.0781(4) 0.0518(15) Uani 1 1 d . U . . .
C11 C 0.1169(4) 0.6583(6) 0.0171(5) 0.055(2) Uani 1 1 d . U . . .
H11 H 0.133812 0.623380 0.004241 0.065 Uiso 1 1 calc R U . . .
C28 C 0.1909(4) 0.9732(6) 0.0326(5) 0.0501(19) Uani 1 1 d . U . . .
N4A N 0.1948(3) 0.7872(6) 0.4560(4) 0.0537(17) Uani 1 1 d . U . . .
H4A H 0.185210 0.828752 0.450689 0.064 Uiso 1 1 calc R U . . .
N1 N 0.2125(3) 0.7966(5) -0.1636(4) 0.0497(15) Uani 1 1 d . U . . .
C13A C 0.1050(4) 0.7144(7) 0.5220(5) 0.055(2) Uani 1 1 d . U . . .
H13A H 0.110381 0.668966 0.514344 0.066 Uiso 1 1 calc R U . . .
F5 F 0.2120(4) 1.0401(5) 0.2443(4) 0.103(3) Uani 1 1 d . U . . .
F11A F 0.3808(4) 0.8049(6) 0.4582(6) 0.075(3) Uani 0.678(7) 1 d D U P B 1
F11 F 0.3688(4) 0.7849(7) -0.1551(5) 0.122(4) Uani 1 1 d . U . . .
F16A F 0.2949(9) 0.5096(13) 0.2521(9) 0.107(5) Uani 0.537(14) 1 d D U P C 1
C27A C 0.2813(4) 0.6641(7) 0.6285(5) 0.057(2) Uani 1 1 d . U . . .
H27A H 0.277187 0.617280 0.627803 0.068 Uiso 1 1 calc R U . . .
F7 F 0.1397(4) 1.0394(6) 0.1980(4) 0.122(4) Uani 1 1 d . U . . .
O7 O 0.3105(5) 1.0343(6) -0.1085(6) 0.098(3) Uani 1 1 d . U . . .
C9 C 0.0576(4) 0.6936(7) 0.0681(5) 0.057(2) Uani 1 1 d . U . . .
C15 C 0.1660(3) 0.7472(6) -0.0204(5) 0.0454(17) Uani 1 1 d . U . . .
C24 C 0.2828(4) 0.6865(8) 0.1392(6) 0.066(2) Uani 1 1 d . U . . .
H24 H 0.279920 0.639485 0.137488 0.080 Uiso 1 1 calc R U . . .
C35A C 0.1125(4) 0.3987(7) 0.4011(5) 0.060(2) Uani 1 1 d . U . . .
H35A H 0.087197 0.364989 0.394087 0.072 Uiso 1 1 calc R U . . .
H35B H 0.143412 0.378143 0.425263 0.072 Uiso 1 1 calc R U . . .
OW O 0.2958(4) 1.0589(5) 0.0151(5) 0.076(3) Uani 1 1 d G . . . .
HWA H 0.299391 1.045614 -0.023052 0.113 Uiso 1 1 d G U . . .
HWB H 0.295816 1.022488 0.037899 0.113 Uiso 1 1 d G U . . .
C54 C 0.4356(4) 0.9665(9) 0.0216(6) 0.078(3) Uani 1 1 d . U . . .
H54D H 0.403041 0.959523 -0.008196 0.117 Uiso 1 1 calc R U . . .
H54E H 0.457762 0.953894 -0.002768 0.117 Uiso 1 1 calc R U . . .
H54F H 0.440084 1.013499 0.034455 0.117 Uiso 1 1 calc R U . . .
C20 C 0.1821(4) 0.8122(7) -0.2840(5) 0.062(2) Uani 1 1 d . U . . .
H20 H 0.171214 0.840888 -0.322307 0.074 Uiso 1 1 calc R U . . .
C29 C 0.1974(4) 1.0091(6) 0.1016(5) 0.0542(17) Uani 1 1 d . U . . .
C7A C 0.0011(4) 0.7791(7) 0.6220(5) 0.060(2) Uani 1 1 d . U . . .
H7A H -0.001741 0.734640 0.605739 0.072 Uiso 1 1 calc R U . . .
C1 C -0.0848(4) 0.6767(7) 0.2573(6) 0.064(2) Uani 1 1 d . U . . .
H1 H -0.103328 0.669209 0.286615 0.077 Uiso 1 1 calc R U . . .
F10A F 0.4472(4) 0.7533(7) 0.5080(6) 0.085(3) Uani 0.678(7) 1 d D U P B 1
C37 C 0.1500(4) 0.9823(6) -0.0208(5) 0.055(2) Uani 1 1 d . U . . .
C36A C 0.1029(4) 0.4592(6) 0.4401(5) 0.0566(19) Uani 1 1 d . U . . .
H36A H 0.092064 0.448910 0.480244 0.068 Uiso 1 1 calc R U . . .
C53 C 0.4448(4) 0.9237(8) 0.0863(6) 0.073(2) Uani 1 1 d . U . . .
C22 C 0.2736(4) 0.6868(7) 0.0122(5) 0.055(2) Uani 1 1 d . U . . .
H22A H 0.304424 0.689478 0.003366 0.066 Uiso 1 1 calc R U . . .
H22B H 0.266235 0.639268 0.016004 0.066 Uiso 1 1 calc R U . . .
C23A C 0.2790(4) 0.7627(7) 0.5701(5) 0.057(2) Uani 1 1 d . U . . .
C30 C 0.1823(5) 0.9656(7) 0.1523(6) 0.0668(19) Uani 1 1 d . U . . .
C10A C 0.0883(4) 0.8455(7) 0.5432(6) 0.064(2) Uani 1 1 d . U . . .
H10A H 0.082833 0.890984 0.550328 0.077 Uiso 1 1 calc R U . . .
C33 C 0.0943(4) 0.9724(7) -0.1308(6) 0.064(2) Uani 1 1 d . U . . .
C56A C 0.3014(6) 0.5053(8) 0.3713(7) 0.074(2) Uani 1 1 d . U . . .
C46 C 0.3648(4) 0.8943(7) 0.0561(5) 0.060(2) Uani 1 1 d . U . . .
C6 C -0.0881(5) 0.7341(8) 0.2242(7) 0.069(3) Uani 1 1 d . U . . .
H6 H -0.109292 0.767208 0.229965 0.082 Uiso 1 1 calc R U . . .
F13 F 0.4041(5) 0.6640(8) -0.1601(9) 0.180(5) Uani 1 1 d . U . . .
C8A C 0.0310(4) 0.8178(7) 0.6034(6) 0.060(2) Uani 1 1 d . U . . .
H8A H 0.031730 0.863412 0.615400 0.072 Uiso 1 1 calc R U . . .
C21 C 0.1950(4) 0.8369(6) -0.2185(5) 0.055(2) Uani 1 1 d . U . . .
H21 H 0.191623 0.883046 -0.211615 0.066 Uiso 1 1 calc R U . . .
C21A C 0.1980(4) 0.6521(7) 0.2719(5) 0.060(2) Uani 1 1 d . U . . .
H21A H 0.198316 0.605159 0.276555 0.072 Uiso 1 1 calc R U . . .
F12 F 0.4718(4) 0.6981(9) -0.0905(9) 0.183(5) Uani 1 1 d . U . . .
C18 C 0.2018(4) 0.7033(7) -0.2376(5) 0.054(2) Uani 1 1 d . U . . .
H18 H 0.203488 0.656725 -0.243514 0.065 Uiso 1 1 calc R U . . .
F13A F 0.4744(4) 0.7778(7) 0.3941(8) 0.097(3) Uani 0.678(7) 1 d D U P B 1
F14 F 0.4460(5) 0.7393(9) -0.1830(8) 0.174(4) Uani 1 1 d . U . . .
C14A C 0.0718(4) 0.7318(7) 0.5543(5) 0.057(2) Uani 1 1 d . U . . .
H14A H 0.054926 0.697708 0.568491 0.068 Uiso 1 1 calc R U . . .
C51 C 0.3869(3) 0.8441(8) 0.0274(6) 0.065(2) Uani 1 1 d . U . . .
C14 C 0.0655(4) 0.7597(7) 0.0524(5) 0.058(2) Uani 1 1 d . U . . .
H14 H 0.047228 0.794185 0.062950 0.070 Uiso 1 1 calc R U . . .
C33A C 0.1013(4) 0.5042(6) 0.3381(5) 0.0602(19) Uani 1 1 d . U . . .
C3A C -0.0235(4) 0.8568(8) 0.7004(6) 0.070(2) Uani 1 1 d . U . . .
H3A H -0.001627 0.889227 0.695342 0.085 Uiso 1 1 calc R U . . .
C26A C 0.2928(4) 0.6970(8) 0.6902(6) 0.068(3) Uani 1 1 d . U . . .
H26A H 0.299425 0.672847 0.731722 0.082 Uiso 1 1 calc R U . . .
C37A C 0.1482(4) 0.5020(6) 0.4556(5) 0.0509(19) Uani 1 1 d . U . . .
C12A C 0.1302(4) 0.7636(7) 0.5010(5) 0.0532(19) Uani 1 1 d . U . . .
C10 C 0.0829(4) 0.6438(7) 0.0488(5) 0.057(2) Uani 1 1 d . U . . .
H10 H 0.077042 0.598767 0.057237 0.068 Uiso 1 1 calc R U . . .
F16 F 0.3058(5) 0.9911(7) -0.2386(5) 0.088(3) Uani 0.779(17) 1 d D U P A 1
C7 C -0.0011(4) 0.7142(7) 0.1274(5) 0.060(2) Uani 1 1 d . U . . .
H7 H -0.001399 0.759217 0.113556 0.072 Uiso 1 1 calc R U . . .
C56 C 0.2968(5) 0.9784(7) -0.1288(6) 0.066(2) Uani 1 1 d . U . . .
C42A C 0.3640(5) 0.6641(9) 0.4538(8) 0.054(2) Uani 0.678(7) 1 d D U P B 1
C25 C 0.2924(5) 0.7191(8) 0.2008(6) 0.072(3) Uani 1 1 d . U . . .
H25 H 0.298402 0.695493 0.242554 0.086 Uiso 1 1 calc R U . . .
C32 C 0.1434(4) 0.9526(6) -0.0869(5) 0.0528(19) Uani 1 1 d . U . . .
C47 C 0.4024(4) 0.9239(9) 0.1147(6) 0.075(2) Uani 1 1 d . U . . .
C30A C 0.1634(4) 0.5241(6) 0.6230(5) 0.0560(18) Uani 1 1 d . U . . .
C57A C 0.3256(6) 0.5225(8) 0.3174(7) 0.085(3) Uani 1 1 d D U . . .
C8 C 0.0250(4) 0.6751(7) 0.1065(5) 0.058(2) Uani 1 1 d . U . . .
H8 H 0.023418 0.629301 0.116617 0.070 Uiso 1 1 calc R U . . .
C15A C 0.1684(4) 0.7407(7) 0.4727(5) 0.0502(18) Uani 1 1 d . U . . .
C50 C 0.4396(4) 0.8478(9) 0.0703(7) 0.080(2) Uani 1 1 d . U . . .
H50 H 0.462257 0.829253 0.047921 0.096 Uiso 1 1 calc R U . . .
C36 C 0.1037(4) 1.0185(7) -0.0280(6) 0.066(2) Uani 1 1 d . U . . .
H36 H 0.106114 1.054354 0.006484 0.079 Uiso 1 1 calc R U . . .
C5A C -0.0609(4) 0.7512(7) 0.6740(6) 0.060(2) Uani 1 1 d . U . . .
H5A H -0.065264 0.710312 0.649934 0.072 Uiso 1 1 calc R U . . .
C34A C 0.1125(4) 0.4301(6) 0.3318(5) 0.061(2) Uani 1 1 d . U . . .
H34A H 0.143779 0.424733 0.324996 0.073 Uiso 1 1 calc R U . . .
H34B H 0.088043 0.409231 0.293024 0.073 Uiso 1 1 calc R U . . .
C43 C 0.3891(4) 0.7467(8) -0.0478(9) 0.082(2) Uani 1 1 d . U . . .
C3 C -0.0283(5) 0.6401(8) 0.2055(7) 0.073(3) Uani 1 1 d . U . . .
H3 H -0.007620 0.606283 0.199651 0.088 Uiso 1 1 calc R U . . .
C55 C 0.4923(4) 0.9430(10) 0.1374(7) 0.088(4) Uani 1 1 d . U . . .
H55D H 0.491265 0.989489 0.150812 0.132 Uiso 1 1 calc R U . . .
H55E H 0.517395 0.937234 0.116440 0.132 Uiso 1 1 calc R U . . .
H55F H 0.498868 0.914575 0.177936 0.132 Uiso 1 1 calc R U . . .
F14A F 0.4108(5) 0.8285(8) 0.3478(8) 0.104(4) Uani 0.678(7) 1 d D U P B 1
C32A C 0.1466(4) 0.5308(6) 0.3907(5) 0.055(2) Uani 1 1 d . U . . .
C19A C 0.1788(5) 0.7479(9) 0.1993(6) 0.073(3) Uani 1 1 d . U . . .
H19A H 0.166189 0.767798 0.155563 0.088 Uiso 1 1 calc R U . . .
C44 C 0.4071(5) 0.7665(9) -0.1034(9) 0.091(2) Uani 1 1 d . U . . .
C34 C 0.0610(4) 0.9292(8) -0.0993(6) 0.070(2) Uani 1 1 d . U . . .
H34C H 0.027751 0.929512 -0.129354 0.084 Uiso 1 1 calc R U . . .
H34D H 0.072244 0.882682 -0.091087 0.084 Uiso 1 1 calc R U . . .
C51A C 0.3883(5) 0.6194(11) 0.5037(7) 0.054(2) Uani 0.648(12) 1 d D U P B 1
C13 C 0.0992(4) 0.7753(7) 0.0219(5) 0.053(2) Uani 1 1 d . U . . .
H13 H 0.104497 0.820282 0.012637 0.064 Uiso 1 1 calc R U . . .
C2 C -0.0548(4) 0.6289(8) 0.2493(7) 0.075(3) Uani 1 1 d . U . . .
H2 H -0.052002 0.588091 0.273404 0.090 Uiso 1 1 calc R U . . .
C18A C 0.1974(4) 0.7865(8) 0.2575(6) 0.066(2) Uani 1 1 d . U . . .
H18A H 0.197552 0.833529 0.253871 0.079 Uiso 1 1 calc R U . . .
C29A C 0.1863(4) 0.4819(6) 0.5808(5) 0.0487(17) Uani 1 1 d . U . . .
C42 C 0.3629(4) 0.8007(7) -0.0229(7) 0.067(2) Uani 1 1 d . U . . .
C11A C 0.1207(4) 0.8288(7) 0.5105(6) 0.063(2) Uani 1 1 d . U . . .
H11A H 0.136595 0.862827 0.494405 0.075 Uiso 1 1 calc R U . . .
C9A C 0.0631(4) 0.7964(7) 0.5661(5) 0.058(2) Uani 1 1 d . U . . .
C31A C 0.1566(5) 0.4946(7) 0.6872(6) 0.064(2) Uani 1 1 d . U . . .
C40A C 0.0574(5) 0.5702(7) 0.4075(6) 0.069(3) Uani 1 1 d . U . . .
H40A H 0.045492 0.564967 0.446453 0.103 Uiso 1 1 calc R U . . .
H40B H 0.033428 0.592363 0.370071 0.103 Uiso 1 1 calc R U . . .
H40C H 0.086384 0.596948 0.421292 0.103 Uiso 1 1 calc R U . . .
C5 C -0.0610(4) 0.7464(7) 0.1812(6) 0.064(2) Uani 1 1 d . U . . .
H5 H -0.063274 0.788210 0.159030 0.077 Uiso 1 1 calc R U . . .
C41 C 0.0844(5) 0.9628(8) -0.2072(6) 0.073(3) Uani 1 1 d . U . . .
H41D H 0.107354 0.988219 -0.222257 0.109 Uiso 1 1 calc R U . . .
H41E H 0.052289 0.978376 -0.231646 0.109 Uiso 1 1 calc R U . . .
H41F H 0.086999 0.915577 -0.216914 0.109 Uiso 1 1 calc R U . . .
C38 C 0.0895(4) 1.0430(7) -0.1027(6) 0.069(2) Uani 1 1 d . U . . .
C2A C -0.0506(4) 0.8696(8) 0.7434(7) 0.075(3) Uani 1 1 d . U . . .
H2A H -0.046683 0.910313 0.767845 0.090 Uiso 1 1 calc R U . . .
C24A C 0.2886(5) 0.7984(8) 0.6313(6) 0.067(2) Uani 1 1 d . U . . .
H24A H 0.291074 0.845403 0.631621 0.081 Uiso 1 1 calc R U . . .
C46A C 0.3638(5) 0.5822(10) 0.5417(9) 0.054(2) Uani 0.648(12) 1 d D U P B 1
C52 C 0.3901(5) 0.9880(10) 0.1418(8) 0.095(4) Uani 1 1 d . U . . .
H52D H 0.416323 1.001756 0.181731 0.143 Uiso 1 1 calc R U . . .
H52E H 0.361455 0.982021 0.154939 0.143 Uiso 1 1 calc R U . . .
H52F H 0.384457 1.022286 0.106365 0.143 Uiso 1 1 calc R U . . .
C25A C 0.2944(5) 0.7640(8) 0.6907(6) 0.075(3) Uani 1 1 d . U . . .
H25A H 0.299575 0.787397 0.732396 0.090 Uiso 1 1 calc R U . . .
C40 C 0.1241(5) 1.0910(8) -0.1167(7) 0.082(3) Uani 1 1 d . U . . .
H40D H 0.123284 1.133024 -0.093101 0.124 Uiso 1 1 calc R U . . .
H40E H 0.115534 1.099095 -0.165949 0.124 Uiso 1 1 calc R U . . .
H40F H 0.156119 1.072292 -0.100175 0.124 Uiso 1 1 calc R U . . .
C38A C 0.0685(4) 0.5005(7) 0.3834(6) 0.0618(19) Uani 1 1 d . U . . .
C31 C 0.1775(6) 0.9987(9) 0.2151(7) 0.082(2) Uani 1 1 d . U . . .
C19 C 0.1852(4) 0.7451(7) -0.2926(5) 0.063(2) Uani 1 1 d . U . . .
H19 H 0.175808 0.727155 -0.337469 0.076 Uiso 1 1 calc R U . . .
C48 C 0.4164(5) 0.8683(10) 0.1683(6) 0.098(3) Uani 1 1 d . U . . .
H48C H 0.436321 0.886015 0.212855 0.118 Uiso 1 1 calc R U . . .
H48D H 0.387860 0.847488 0.174506 0.118 Uiso 1 1 calc R U . . .
C43A C 0.3932(5) 0.7011(8) 0.4153(7) 0.053(2) Uani 0.678(7) 1 d D U P B 1
C17A C 0.2158(4) 0.7564(7) 0.3207(5) 0.056(2) Uani 1 1 d . U . . .
C41A C 0.0207(4) 0.4650(7) 0.3480(7) 0.072(3) Uani 1 1 d . U . . .
H41A H 0.026907 0.421197 0.331834 0.108 Uiso 1 1 calc R U . . .
H41B H 0.001971 0.491599 0.309194 0.108 Uiso 1 1 calc R U . . .
H41C H 0.003196 0.459609 0.380736 0.108 Uiso 1 1 calc R U . . .
F12A F 0.4574(4) 0.8647(6) 0.4440(8) 0.104(3) Uani 0.678(7) 1 d D U P B 1
C44A C 0.4143(6) 0.7665(9) 0.4456(10) 0.061(2) Uani 0.678(7) 1 d D U P B 1
C39A C 0.0866(5) 0.5435(7) 0.2721(6) 0.071(3) Uani 1 1 d . U . . .
H39A H 0.111924 0.541752 0.251158 0.106 Uiso 1 1 calc R U . . .
H39B H 0.080758 0.589763 0.281759 0.106 Uiso 1 1 calc R U . . .
H39C H 0.057623 0.524318 0.240740 0.106 Uiso 1 1 calc R U . . .
C28A C 0.1854(3) 0.5106(6) 0.5134(5) 0.0470(18) Uani 1 1 d . U . . .
C26 C 0.2929(4) 0.7874(8) 0.1993(5) 0.065(2) Uani 1 1 d . U . . .
H26 H 0.299307 0.811833 0.240575 0.078 Uiso 1 1 calc R U . . .
C35 C 0.0667(4) 0.9666(8) -0.0307(6) 0.073(3) Uani 1 1 d . U . . .
H35C H 0.036509 0.987330 -0.030918 0.088 Uiso 1 1 calc R U . . .
H35D H 0.077478 0.935975 0.008765 0.088 Uiso 1 1 calc R U . . .
C1A C -0.0822(4) 0.8248(8) 0.7506(6) 0.069(3) Uani 1 1 d . U . . .
H1A H -0.101434 0.834464 0.778526 0.083 Uiso 1 1 calc R U . . .
C4A C -0.0282(4) 0.7973(7) 0.6650(5) 0.055(2) Uani 1 1 d . U . . .
C20A C 0.1793(4) 0.6803(8) 0.2071(6) 0.068(3) Uani 1 1 d . U . . .
H20A H 0.166850 0.652525 0.168403 0.082 Uiso 1 1 calc R U . . .
C39 C 0.0405(5) 1.0714(8) -0.1281(8) 0.087(4) Uani 1 1 d . U . . .
H39D H 0.017427 1.036926 -0.127571 0.130 Uiso 1 1 calc R U . . .
H39E H 0.034338 1.087773 -0.174840 0.130 Uiso 1 1 calc R U . . .
H39F H 0.037796 1.108227 -0.098467 0.130 Uiso 1 1 calc R U . . .
C16A C 0.2417(4) 0.7970(7) 0.3815(5) 0.058(2) Uani 1 1 d . U . . .
H16A H 0.228476 0.842497 0.375832 0.070 Uiso 1 1 calc R U . . .
H16B H 0.275409 0.800054 0.384102 0.070 Uiso 1 1 calc R U . . .
C57 C 0.3164(5) 0.9530(7) -0.1844(6) 0.073(2) Uani 1 1 d D U . . .
F17A F 0.3439(8) 0.5779(9) 0.3191(8) 0.094(4) Uani 0.537(14) 1 d D U P C 1
C27 C 0.2844(4) 0.8204(7) 0.1387(5) 0.057(2) Uani 1 1 d . U . . .
H27 H 0.283886 0.867541 0.138658 0.069 Uiso 1 1 calc R U . . .
C47A C 0.4012(5) 0.5410(11) 0.5944(8) 0.058(2) Uani 0.648(12) 1 d D U P B 1
C49 C 0.4437(6) 0.8185(11) 0.1410(8) 0.104(3) Uani 1 1 d . U . . .
H49C H 0.429163 0.773824 0.136862 0.125 Uiso 1 1 calc R U . . .
H49D H 0.477127 0.815737 0.170302 0.125 Uiso 1 1 calc R U . . .
C52A C 0.3848(9) 0.5157(12) 0.6526(10) 0.066(5) Uani 0.648(12) 1 d D U P B 1
H52A H 0.377902 0.553521 0.677915 0.099 Uiso 0.648(12) 1 calc R U P B 1
H52B H 0.409708 0.488401 0.683385 0.099 Uiso 0.648(12) 1 calc R U P B 1
H52C H 0.356066 0.488953 0.634100 0.099 Uiso 0.648(12) 1 calc R U P B 1
C45A C 0.4400(5) 0.8111(7) 0.4079(8) 0.077(3) Uani 0.678(7) 1 d D U P B 1
C50A C 0.4402(6) 0.6000(12) 0.5349(8) 0.061(2) Uani 0.648(12) 1 d D U P B 1
H50A H 0.463609 0.631372 0.526010 0.073 Uiso 0.648(12) 1 calc R U P B 1
F15A F 0.3595(7) 0.4779(11) 0.3178(10) 0.108(5) Uani 0.537(14) 1 d D U P C 1
C45 C 0.4330(7) 0.7103(13) -0.1292(13) 0.133(4) Uani 1 1 d . U . . .
C6A C -0.0866(4) 0.7640(8) 0.7167(6) 0.067(2) Uani 1 1 d . U . . .
H6A H -0.107698 0.731335 0.723426 0.081 Uiso 1 1 calc R U . . .
C54A C 0.4362(8) 0.6554(13) 0.6441(9) 0.073(4) Uani 0.648(12) 1 d D U P B 1
H54A H 0.406565 0.675966 0.616279 0.109 Uiso 0.648(12) 1 calc R U P B 1
H54B H 0.462681 0.685440 0.647160 0.109 Uiso 0.648(12) 1 calc R U P B 1
H54C H 0.434530 0.646537 0.689991 0.109 Uiso 0.648(12) 1 calc R U P B 1
C55A C 0.4924(6) 0.5631(14) 0.6563(10) 0.076(5) Uani 0.648(12) 1 d D U P B 1
H55A H 0.492680 0.559151 0.703764 0.114 Uiso 0.648(12) 1 calc R U P B 1
H55B H 0.517710 0.593229 0.653979 0.114 Uiso 0.648(12) 1 calc R U P B 1
H55C H 0.497448 0.519246 0.639163 0.114 Uiso 0.648(12) 1 calc R U P B 1
C53A C 0.4436(6) 0.5912(12) 0.6116(8) 0.062(3) Uani 0.648(12) 1 d D U P B 1
C48A C 0.4153(6) 0.4874(11) 0.5516(8) 0.060(3) Uani 0.648(12) 1 d D U P B 1
H48A H 0.386963 0.466152 0.519508 0.072 Uiso 0.648(12) 1 calc R U P B 1
H48B H 0.435164 0.452749 0.581116 0.072 Uiso 0.648(12) 1 calc R U P B 1
C49A C 0.4436(6) 0.5264(12) 0.5126(9) 0.063(3) Uani 0.648(12) 1 d D U P B 1
H49A H 0.429263 0.521184 0.462581 0.075 Uiso 0.648(12) 1 calc R U P B 1
H49B H 0.476986 0.511312 0.526014 0.075 Uiso 0.648(12) 1 calc R U P B 1
F35 F 0.4193(8) 0.7782(12) 0.4805(12) 0.068(4) Uani 0.322(7) 1 d D U P B 2
F36 F 0.3538(7) 0.7912(11) 0.3942(11) 0.069(4) Uani 0.322(7) 1 d D U P B 2
F37 F 0.4487(8) 0.6830(13) 0.4152(12) 0.069(5) Uani 0.322(7) 1 d D U P B 2
F38 F 0.3802(7) 0.6849(12) 0.3328(10) 0.068(4) Uani 0.322(7) 1 d D U P B 2
F39 F 0.3968(7) 0.8075(13) 0.3021(13) 0.084(5) Uani 0.322(7) 1 d D U P B 2
F40 F 0.4588(10) 0.8180(14) 0.3855(14) 0.101(5) Uani 0.322(7) 1 d D U P B 2
C115 C 0.3859(8) 0.7450(13) 0.4292(13) 0.059(2) Uani 0.322(7) 1 d D U P B 2
F41 F 0.4550(8) 0.7444(12) 0.3063(12) 0.092(5) Uani 0.322(7) 1 d D U P B 2
C116 C 0.4122(9) 0.7219(13) 0.3811(13) 0.063(3) Uani 0.322(7) 1 d D U P B 2
C117 C 0.4322(7) 0.7739(11) 0.3435(11) 0.075(3) Uani 0.322(7) 1 d D U P B 2
C118 C 0.3643(7) 0.6875(17) 0.4582(17) 0.055(3) Uani 0.322(7) 1 d D U P B 2
F42 F 0.3124(12) 0.4822(15) 0.2665(13) 0.112(6) Uani 0.463(14) 1 d D U P C 2
F43 F 0.3018(9) 0.5822(11) 0.2828(10) 0.107(5) Uani 0.463(14) 1 d D U P C 2
F44 F 0.3683(7) 0.5373(17) 0.3387(13) 0.111(5) Uani 0.463(14) 1 d D U P C 2
F45 F 0.2832(13) 0.933(3) -0.2401(17) 0.092(6) Uani 0.221(17) 1 d D U P A 2
F46 F 0.3340(18) 1.0055(19) -0.209(2) 0.092(6) Uani 0.221(17) 1 d D U P A 2
F47 F 0.3564(15) 0.915(3) -0.155(3) 0.089(7) Uani 0.221(17) 1 d D U P A 2
C119 C 0.4530(11) 0.5735(17) 0.5303(16) 0.060(3) Uani 0.352(12) 1 d D U P B 2
H11B H 0.441376 0.566144 0.480373 0.072 Uiso 0.352(12) 1 calc R U P B 2
H11C H 0.487835 0.568468 0.546745 0.072 Uiso 0.352(12) 1 calc R U P B 2
C120 C 0.4291(11) 0.5247(16) 0.5678(16) 0.061(3) Uani 0.352(12) 1 d D U P B 2
H12A H 0.406717 0.494777 0.535030 0.073 Uiso 0.352(12) 1 calc R U P B 2
H12B H 0.453010 0.497619 0.601671 0.073 Uiso 0.352(12) 1 calc R U P B 2
C121 C 0.4373(9) 0.6322(17) 0.6235(12) 0.061(3) Uani 0.352(12) 1 d D U P B 2
C122 C 0.4872(9) 0.615(2) 0.6744(15) 0.074(6) Uani 0.352(12) 1 d D U P B 2
H12C H 0.501276 0.654678 0.699970 0.111 Uiso 0.352(12) 1 calc R U P B 2
H12D H 0.507652 0.598367 0.648829 0.111 Uiso 0.352(12) 1 calc R U P B 2
H12E H 0.483802 0.580489 0.706188 0.111 Uiso 0.352(12) 1 calc R U P B 2
C123 C 0.4182(13) 0.693(2) 0.6492(16) 0.076(6) Uani 0.352(12) 1 d D U P B 2
H12F H 0.419232 0.685592 0.696607 0.113 Uiso 0.352(12) 1 calc R U P B 2
H12G H 0.385359 0.700541 0.620814 0.113 Uiso 0.352(12) 1 calc R U P B 2
H12H H 0.437491 0.731579 0.646768 0.113 Uiso 0.352(12) 1 calc R U P B 2
C124 C 0.3867(15) 0.543(2) 0.6609(18) 0.068(6) Uani 0.352(12) 1 d D U P B 2
H12I H 0.361455 0.571103 0.667103 0.102 Uiso 0.352(12) 1 calc R U P B 2
H12J H 0.413534 0.542529 0.703189 0.102 Uiso 0.352(12) 1 calc R U P B 2
H12K H 0.374860 0.497804 0.649502 0.102 Uiso 0.352(12) 1 calc R U P B 2
C125 C 0.4029(8) 0.5710(16) 0.6030(12) 0.059(3) Uani 0.352(12) 1 d D U P B 2
C126 C 0.4380(8) 0.6434(17) 0.5489(12) 0.058(3) Uani 0.352(12) 1 d D U P B 2
H126 H 0.457446 0.681683 0.542094 0.070 Uiso 0.352(12) 1 calc R U P B 2
C127 C 0.3849(8) 0.6472(17) 0.5103(13) 0.055(3) Uani 0.352(12) 1 d D U P B 2
C128 C 0.3626(7) 0.5993(18) 0.5431(17) 0.056(3) Uani 0.352(12) 1 d D U P B 2
C58 C 0.2776(4) 0.7952(7) 0.5053(5) 0.059(2) Uani 1 1 d . U . . .
H58A H 0.308131 0.788030 0.496712 0.070 Uiso 1 1 calc R U . . .
H58B H 0.273201 0.843596 0.509130 0.070 Uiso 1 1 calc R U . . .

loop_
_atom_site_aniso_label
_atom_site_aniso_U_11
_atom_site_aniso_U_22
_atom_site_aniso_U_33
_atom_site_aniso_U_23
_atom_site_aniso_U_13
_atom_site_aniso_U_12
La1 0.0411(3) 0.0537(4) 0.0315(2) -0.0011(2) 0.01450(18) 0.0023(3)
La2 0.0496(3) 0.0592(4) 0.0342(2) -0.0026(2) 0.0159(2) -0.0100(3)
F1A 0.053(3) 0.081(5) 0.036(2) 0.002(3) 0.015(2) 0.002(3)
F2A 0.072(4) 0.060(4) 0.047(3) 0.001(3) 0.020(3) -0.010(3)
F2 0.072(4) 0.059(4) 0.052(3) -0.010(3) 0.016(3) 0.009(3)
N3A 0.053(4) 0.074(4) 0.042(3) -0.010(3) 0.020(3) -0.009(4)
F1 0.063(3) 0.078(5) 0.043(3) -0.008(3) 0.016(2) -0.005(3)
O1A 0.050(3) 0.063(4) 0.050(3) 0.000(3) 0.019(3) -0.009(3)
O3 0.055(3) 0.064(4) 0.037(3) 0.001(3) 0.015(2) 0.007(3)
F4A 0.073(4) 0.133(7) 0.066(4) 0.022(4) 0.035(3) 0.033(4)
F3A 0.121(5) 0.058(4) 0.092(5) -0.017(4) 0.071(4) -0.018(4)
O6 0.070(4) 0.069(4) 0.052(3) 0.007(3) 0.029(3) -0.008(3)
F3 0.119(5) 0.074(5) 0.083(5) 0.018(4) 0.067(4) 0.022(4)
O2 0.042(3) 0.067(4) 0.038(3) -0.004(3) 0.018(2) 0.006(3)
OWA 0.084(6) 0.079(7) 0.071(5) 0.010(5) 0.039(5) 0.004(5)
O5A 0.052(2) 0.083(5) 0.045(3) 0.001(3) 0.026(2) -0.001(3)
O4A 0.053(3) 0.070(4) 0.049(3) -0.002(3) 0.025(2) -0.011(3)
F10 0.103(5) 0.102(6) 0.096(5) -0.033(5) 0.064(4) -0.032(5)
F17 0.086(5) 0.124(11) 0.081(7) 0.010(7) 0.039(5) 0.007(6)
F9 0.078(5) 0.076(5) 0.196(9) -0.036(6) 0.073(5) -0.017(4)
F8 0.095(5) 0.076(6) 0.156(7) 0.010(5) 0.027(5) 0.022(4)
F6A 0.111(5) 0.132(7) 0.084(5) 0.000(5) 0.054(4) -0.041(5)
O2A 0.053(3) 0.066(4) 0.034(3) -0.003(3) 0.013(2) -0.010(3)
N4 0.047(3) 0.059(4) 0.043(4) -0.001(3) 0.022(3) 0.000(3)
N2 0.045(3) 0.059(3) 0.043(3) 0.002(3) 0.021(3) 0.004(3)
F5A 0.110(5) 0.147(8) 0.060(4) 0.041(5) 0.041(4) 0.040(5)
O5 0.047(3) 0.079(5) 0.047(3) -0.010(3) 0.022(2) -0.005(3)
F9A 0.065(5) 0.092(7) 0.050(4) 0.019(4) 0.021(4) 0.000(5)
O3A 0.070(3) 0.069(4) 0.035(3) -0.002(3) 0.015(3) -0.021(3)
F6 0.136(7) 0.123(7) 0.073(5) 0.012(4) 0.070(5) 0.022(5)
O1 0.046(3) 0.056(3) 0.051(3) 0.000(3) 0.021(3) -0.001(3)
F4 0.109(5) 0.177(10) 0.057(4) -0.006(4) 0.038(4) -0.063(5)
F7A 0.160(8) 0.091(5) 0.090(5) 0.001(4) 0.093(6) 0.005(5)
O6A 0.083(5) 0.076(4) 0.055(4) -0.013(3) 0.025(3) 0.001(4)
C16 0.052(5) 0.055(4) 0.049(3) -0.003(3) 0.026(3) 0.002(4)
O4 0.044(3) 0.065(4) 0.061(4) -0.009(3) 0.025(3) 0.002(3)
F15 0.125(7) 0.083(6) 0.078(6) -0.018(5) 0.058(6) -0.006(6)
N2A 0.058(4) 0.064(3) 0.047(3) -0.006(3) 0.029(3) -0.012(3)
C23 0.048(4) 0.073(4) 0.046(3) 0.011(3) 0.019(3) 0.004(4)
F8A 0.063(5) 0.070(6) 0.060(5) 0.011(4) 0.035(4) 0.005(4)
C4 0.051(4) 0.071(5) 0.052(4) -0.003(4) 0.018(3) -0.006(4)
C12 0.044(4) 0.064(5) 0.036(4) -0.006(4) 0.015(3) -0.004(3)
C17 0.049(4) 0.057(4) 0.044(3) -0.006(3) 0.022(3) -0.002(4)
N1A 0.060(4) 0.071(4) 0.040(3) 0.002(3) 0.019(3) -0.013(4)
O7A 0.138(9) 0.096(7) 0.083(6) 0.018(5) 0.053(6) 0.028(7)
N3 0.045(4) 0.073(4) 0.040(3) 0.005(3) 0.017(3) 0.002(3)
C11 0.055(5) 0.067(5) 0.045(4) -0.007(4) 0.020(4) -0.007(4)
C28 0.047(4) 0.067(5) 0.040(3) -0.004(3) 0.019(3) 0.005(3)
N4A 0.054(4) 0.065(4) 0.048(4) -0.001(4) 0.025(3) -0.006(3)
N1 0.056(4) 0.056(4) 0.040(3) 0.000(2) 0.019(3) 0.001(3)
C13A 0.053(5) 0.070(5) 0.042(4) 0.004(4) 0.016(3) -0.007(4)
F5 0.155(6) 0.103(6) 0.054(4) -0.018(4) 0.037(4) 0.001(5)
F11A 0.067(5) 0.068(6) 0.108(7) -0.011(5) 0.052(5) -0.009(4)
F11 0.092(5) 0.183(11) 0.090(5) -0.040(6) 0.029(4) 0.015(6)
F16A 0.150(12) 0.124(13) 0.052(5) -0.008(8) 0.037(7) -0.025(9)
C27A 0.051(5) 0.081(6) 0.043(3) -0.012(3) 0.020(4) -0.007(5)
F7 0.144(6) 0.169(9) 0.072(5) 0.021(5) 0.059(5) 0.078(7)
O7 0.145(9) 0.074(6) 0.099(7) -0.024(5) 0.071(7) -0.032(6)
C9 0.048(4) 0.075(5) 0.050(4) -0.011(4) 0.018(3) -0.011(4)
C15 0.042(4) 0.058(4) 0.038(4) -0.002(4) 0.015(3) 0.003(3)
C24 0.065(5) 0.083(6) 0.054(4) 0.015(4) 0.023(4) 0.002(5)
C35A 0.060(5) 0.065(5) 0.049(4) 0.000(4) 0.007(4) -0.015(4)
OW 0.107(7) 0.053(6) 0.083(6) -0.007(4) 0.053(6) -0.003(5)
C54 0.054(6) 0.120(9) 0.060(5) -0.011(6) 0.019(4) -0.019(7)
C20 0.072(6) 0.081(5) 0.033(3) 0.000(4) 0.017(4) -0.003(5)
C29 0.063(4) 0.058(5) 0.045(4) -0.005(3) 0.023(3) 0.007(4)
C7A 0.052(5) 0.082(7) 0.047(5) 0.007(4) 0.016(4) -0.001(5)
C1 0.057(5) 0.081(6) 0.061(5) 0.009(5) 0.027(4) 0.001(5)
F10A 0.065(6) 0.103(9) 0.076(5) 0.003(5) 0.009(4) -0.022(5)
C37 0.050(4) 0.067(6) 0.046(3) -0.009(4) 0.014(3) 0.010(4)
C36A 0.053(4) 0.065(5) 0.046(4) 0.003(3) 0.008(3) -0.014(3)
C53 0.045(4) 0.123(6) 0.049(4) -0.020(4) 0.010(3) -0.007(4)
C22 0.053(4) 0.064(5) 0.049(3) 0.010(4) 0.018(3) 0.011(4)
C23A 0.055(5) 0.073(4) 0.049(3) -0.019(3) 0.026(4) -0.009(4)
C30 0.077(5) 0.081(5) 0.053(4) -0.002(3) 0.035(4) 0.002(4)
C10A 0.064(5) 0.071(5) 0.066(5) 0.010(5) 0.032(4) -0.001(5)
C33 0.056(4) 0.079(5) 0.050(4) -0.007(4) 0.006(3) 0.011(4)
C56A 0.098(6) 0.076(6) 0.057(5) -0.004(4) 0.038(5) 0.003(5)
C46 0.046(3) 0.097(6) 0.038(4) -0.007(4) 0.018(3) -0.004(4)
C6 0.064(6) 0.079(6) 0.071(6) 0.008(5) 0.032(4) 0.006(5)
F13 0.167(9) 0.156(10) 0.252(14) -0.130(9) 0.115(9) -0.034(8)
C8A 0.059(5) 0.073(6) 0.052(5) 0.014(4) 0.022(4) 0.004(4)
C21 0.062(5) 0.071(5) 0.033(3) 0.002(3) 0.017(3) 0.004(5)
C21A 0.063(5) 0.082(6) 0.037(3) -0.002(3) 0.018(4) -0.012(5)
F12 0.106(6) 0.215(13) 0.240(10) -0.066(9) 0.071(7) 0.054(7)
C18 0.056(5) 0.066(5) 0.048(4) -0.016(3) 0.025(4) -0.005(4)
F13A 0.080(5) 0.102(7) 0.134(7) 0.011(5) 0.068(5) -0.003(5)
F14 0.137(8) 0.230(12) 0.192(9) -0.100(8) 0.103(7) -0.032(8)
C14A 0.052(5) 0.074(5) 0.046(4) 0.010(4) 0.018(4) -0.006(4)
C51 0.042(4) 0.095(6) 0.059(4) -0.008(4) 0.016(3) 0.003(4)
C14 0.051(5) 0.073(5) 0.055(5) -0.010(5) 0.023(4) -0.002(4)
C33A 0.060(4) 0.066(5) 0.042(3) -0.001(3) 0.000(3) -0.018(4)
C3A 0.059(5) 0.080(6) 0.073(5) -0.006(5) 0.023(4) -0.007(5)
C26A 0.069(6) 0.099(6) 0.043(4) -0.012(5) 0.028(4) -0.006(6)
C37A 0.052(4) 0.062(5) 0.036(3) 0.000(3) 0.011(3) -0.015(4)
C12A 0.053(4) 0.069(5) 0.040(4) 0.003(4) 0.019(3) -0.009(4)
C10 0.057(5) 0.068(5) 0.049(4) -0.004(4) 0.022(4) -0.013(4)
F16 0.123(9) 0.098(7) 0.054(5) 0.015(5) 0.045(5) 0.013(7)
C7 0.052(5) 0.081(7) 0.050(5) -0.002(4) 0.019(4) -0.002(4)
C56 0.088(6) 0.064(5) 0.054(4) 0.000(4) 0.035(4) -0.007(4)
C42A 0.052(3) 0.067(5) 0.045(4) 0.002(4) 0.020(3) -0.013(4)
C25 0.067(6) 0.103(6) 0.046(4) 0.018(5) 0.018(4) -0.003(6)
C32 0.051(4) 0.067(5) 0.040(3) -0.001(4) 0.014(3) 0.007(3)
C47 0.053(4) 0.128(6) 0.043(4) -0.017(4) 0.014(3) -0.013(4)
C30A 0.064(4) 0.062(5) 0.049(4) 0.002(3) 0.027(3) 0.003(3)
C57A 0.111(7) 0.094(6) 0.063(5) -0.013(4) 0.046(5) -0.011(5)
C8 0.049(5) 0.076(6) 0.052(5) -0.007(4) 0.018(3) -0.007(4)
C15A 0.047(4) 0.067(4) 0.036(4) 0.002(4) 0.013(3) -0.007(3)
C50 0.044(4) 0.118(6) 0.071(5) -0.007(5) 0.008(4) 0.002(4)
C36 0.050(4) 0.084(6) 0.058(4) -0.014(4) 0.009(3) 0.017(4)
C5A 0.054(5) 0.074(6) 0.054(5) -0.002(4) 0.021(4) -0.001(4)
C34A 0.060(5) 0.068(5) 0.042(4) -0.003(4) -0.001(4) -0.017(4)
C43 0.049(4) 0.080(6) 0.122(6) -0.020(4) 0.033(4) -0.006(4)
C3 0.068(6) 0.076(6) 0.085(6) 0.010(5) 0.036(5) 0.008(5)
C55 0.049(5) 0.146(12) 0.062(6) -0.026(7) 0.006(4) -0.011(6)
F14A 0.112(7) 0.091(8) 0.115(7) 0.042(6) 0.044(6) -0.005(6)
C32A 0.057(4) 0.068(5) 0.035(3) -0.004(3) 0.009(3) -0.015(4)
C19A 0.068(6) 0.108(7) 0.047(4) 0.019(5) 0.023(4) 0.003(6)
C44 0.063(5) 0.101(6) 0.118(6) -0.041(5) 0.040(4) -0.015(4)
C34 0.049(4) 0.092(6) 0.064(5) -0.010(5) 0.010(4) 0.005(5)
C51A 0.053(4) 0.076(6) 0.039(4) 0.002(4) 0.022(3) -0.004(4)
C13 0.046(4) 0.070(5) 0.048(4) -0.007(4) 0.020(4) 0.000(4)
C2 0.069(6) 0.080(6) 0.083(6) 0.014(5) 0.036(5) 0.007(5)
C18A 0.065(6) 0.086(6) 0.056(4) 0.018(4) 0.033(4) 0.001(5)
C29A 0.053(4) 0.056(4) 0.038(3) 0.002(3) 0.016(3) -0.002(3)
C42 0.043(3) 0.081(5) 0.079(5) -0.013(4) 0.022(3) -0.002(4)
C11A 0.067(5) 0.071(5) 0.060(5) 0.006(5) 0.033(4) -0.006(5)
C9A 0.057(5) 0.073(5) 0.047(4) 0.012(4) 0.022(3) -0.003(4)
C31A 0.075(5) 0.076(6) 0.052(4) 0.003(4) 0.035(4) 0.000(4)
C40A 0.066(7) 0.073(6) 0.057(6) -0.001(5) 0.004(5) -0.009(5)
C5 0.063(5) 0.074(6) 0.062(5) 0.006(5) 0.028(4) 0.000(4)
C41 0.070(7) 0.088(9) 0.046(4) -0.004(5) -0.001(4) 0.015(6)
C38 0.059(5) 0.077(5) 0.060(4) -0.007(4) 0.004(4) 0.017(4)
C2A 0.058(5) 0.093(7) 0.075(6) -0.017(5) 0.022(4) -0.002(5)
C24A 0.070(6) 0.083(6) 0.055(4) -0.022(4) 0.028(5) -0.011(5)
C46A 0.053(3) 0.075(6) 0.038(4) 0.003(4) 0.020(3) -0.001(4)
C52 0.062(7) 0.147(9) 0.078(8) -0.054(7) 0.025(6) -0.020(7)
C25A 0.083(6) 0.099(6) 0.050(4) -0.024(5) 0.032(5) -0.008(6)
C40 0.078(6) 0.079(7) 0.076(7) 0.006(6) 0.004(6) 0.010(6)
C38A 0.054(4) 0.067(5) 0.054(4) 0.005(4) 0.001(3) -0.014(4)
C31 0.097(6) 0.106(7) 0.059(5) -0.002(4) 0.046(5) 0.018(4)
C19 0.066(6) 0.086(6) 0.039(4) -0.012(4) 0.018(4) -0.007(5)
C48 0.069(6) 0.162(8) 0.052(4) 0.007(5) 0.003(4) -0.014(6)
C43A 0.049(4) 0.066(5) 0.049(4) 0.008(4) 0.022(3) 0.002(4)
C17A 0.061(5) 0.068(4) 0.049(3) 0.006(3) 0.032(4) -0.003(4)
C41A 0.052(5) 0.079(8) 0.070(7) 0.000(6) -0.002(4) -0.015(5)
F12A 0.087(7) 0.081(7) 0.157(9) -0.002(6) 0.059(6) -0.027(6)
C44A 0.050(5) 0.065(5) 0.073(5) 0.008(4) 0.028(4) -0.003(4)
C39A 0.079(7) 0.074(7) 0.043(4) 0.005(5) -0.007(4) -0.024(6)
C28A 0.047(4) 0.059(5) 0.036(3) -0.001(3) 0.014(3) -0.006(3)
C26 0.057(5) 0.103(6) 0.038(4) 0.004(4) 0.020(4) -0.006(6)
C35 0.054(4) 0.101(7) 0.064(5) -0.008(5) 0.018(4) 0.010(5)
C1A 0.050(5) 0.100(7) 0.062(5) -0.011(5) 0.022(4) 0.003(5)
C4A 0.045(4) 0.072(5) 0.045(4) 0.007(4) 0.012(3) 0.002(4)
C20A 0.063(6) 0.103(6) 0.040(4) 0.004(5) 0.018(4) -0.012(6)
C39 0.068(5) 0.089(9) 0.085(8) -0.012(7) -0.003(6) 0.026(6)
C16A 0.065(5) 0.065(5) 0.054(4) 0.005(4) 0.033(4) -0.010(5)
C57 0.092(5) 0.078(6) 0.060(5) 0.005(4) 0.040(4) 0.006(5)
F17A 0.133(12) 0.099(8) 0.065(8) -0.008(7) 0.053(8) -0.024(7)
C27 0.050(5) 0.085(6) 0.037(3) 0.005(3) 0.013(4) -0.003(5)
C47A 0.054(4) 0.079(6) 0.043(4) 0.007(4) 0.019(3) -0.002(4)
C49 0.068(6) 0.146(8) 0.078(6) 0.014(6) -0.005(5) 0.000(6)
C52A 0.068(9) 0.085(12) 0.049(7) 0.014(7) 0.025(6) 0.003(8)
C45A 0.067(6) 0.078(6) 0.099(6) 0.011(5) 0.047(4) -0.004(4)
C50A 0.054(4) 0.082(6) 0.050(4) 0.008(5) 0.021(4) -0.004(4)
F15A 0.135(10) 0.115(10) 0.106(9) 0.011(9) 0.082(7) 0.012(8)
C45 0.093(7) 0.147(8) 0.172(9) -0.083(7) 0.061(6) -0.005(5)
C6A 0.055(5) 0.089(6) 0.063(5) 0.000(5) 0.025(4) -0.003(5)
C54A 0.066(8) 0.090(8) 0.047(7) -0.008(7) -0.004(7) -0.002(6)
C55A 0.059(6) 0.096(13) 0.064(8) 0.020(9) 0.007(6) 0.000(7)
C53A 0.055(4) 0.082(6) 0.049(4) 0.008(4) 0.015(4) -0.002(4)
C48A 0.052(6) 0.079(6) 0.050(6) 0.007(5) 0.019(5) 0.003(5)
C49A 0.053(6) 0.084(7) 0.053(5) 0.008(5) 0.020(4) 0.003(5)
F35 0.058(8) 0.068(9) 0.084(8) 0.003(7) 0.031(6) -0.008(6)
F36 0.063(8) 0.069(9) 0.084(9) 0.019(7) 0.036(6) 0.012(6)
F37 0.067(9) 0.080(11) 0.066(9) 0.023(8) 0.030(7) 0.015(8)
F38 0.070(8) 0.075(10) 0.064(8) 0.010(6) 0.032(6) 0.008(7)
F39 0.075(9) 0.093(13) 0.095(12) 0.040(9) 0.044(7) 0.017(8)
F40 0.096(8) 0.096(8) 0.114(8) 0.023(6) 0.036(6) -0.014(6)
C115 0.053(5) 0.067(6) 0.062(5) 0.011(4) 0.026(4) -0.001(4)
F41 0.088(11) 0.109(13) 0.102(11) 0.044(8) 0.064(9) 0.026(9)
C116 0.056(5) 0.073(6) 0.071(5) 0.016(4) 0.034(4) 0.006(4)
C117 0.071(7) 0.081(7) 0.088(7) 0.029(5) 0.044(5) 0.008(5)
C118 0.053(4) 0.070(6) 0.047(5) 0.004(5) 0.021(4) -0.007(5)
F42 0.153(14) 0.126(12) 0.078(10) -0.036(9) 0.064(9) -0.018(11)
F43 0.142(11) 0.109(9) 0.076(9) 0.016(7) 0.045(9) -0.012(9)
F44 0.111(8) 0.127(14) 0.106(11) -0.004(10) 0.052(7) -0.021(9)
F45 0.123(12) 0.092(14) 0.063(9) -0.011(11) 0.034(8) 0.011(11)
F46 0.108(14) 0.108(12) 0.073(13) 0.027(10) 0.046(9) 0.002(10)
F47 0.104(12) 0.094(14) 0.080(13) 0.008(12) 0.046(9) 0.020(10)
C119 0.054(6) 0.081(7) 0.050(6) 0.005(6) 0.024(5) -0.001(5)
C120 0.052(5) 0.080(6) 0.052(5) 0.007(5) 0.020(4) 0.000(5)
C121 0.056(6) 0.084(7) 0.045(5) 0.005(5) 0.021(4) -0.002(5)
C122 0.062(8) 0.100(13) 0.056(8) 0.010(11) 0.011(7) -0.006(8)
C123 0.075(14) 0.101(11) 0.051(12) -0.015(11) 0.020(11) 0.000(10)
C124 0.061(11) 0.094(15) 0.055(9) 0.023(10) 0.027(8) 0.003(11)
C125 0.054(4) 0.083(7) 0.045(5) 0.009(5) 0.023(4) -0.001(5)
C126 0.054(4) 0.080(6) 0.047(5) 0.004(5) 0.023(4) -0.003(5)
C127 0.054(4) 0.076(6) 0.041(5) 0.003(5) 0.024(4) -0.003(4)
C128 0.053(4) 0.078(6) 0.042(5) 0.006(5) 0.022(4) -0.002(4)
C58 0.060(4) 0.066(5) 0.055(4) -0.016(4) 0.026(4) -0.017(5)

loop_
_atom_type_symbol
_atom_type_description
_atom_type_scat_dispersion_real
_atom_type_scat_dispersion_imag
_atom_type_scat_source
C C 0.0181 0.0091 'International Tables Vol C Tables 4.2.6.8 and 6.1.1.4'
H H 0.0000 0.0000 'International Tables Vol C Tables 4.2.6.8 and 6.1.1.4'
F F 0.0727 0.0534 'International Tables Vol C Tables 4.2.6.8 and 6.1.1.4'
La La -1.4094 9.0376 'International Tables Vol C Tables 4.2.6.8 and 6.1.1.4'
N N 0.0311 0.0180 'International Tables Vol C Tables 4.2.6.8 and 6.1.1.4'
O O 0.0492 0.0322 'International Tables Vol C Tables 4.2.6.8 and 6.1.1.4'

loop_
_geom_angle_atom_site_label_1
_geom_angle_atom_site_label_2
_geom_angle_atom_site_label_3
_geom_angle
_geom_angle_site_symmetry_1
_geom_angle_site_symmetry_3
_geom_angle_publ_flag
O3 La1 N2 112.4(3) . . ?
O3 La1 N3 134.4(2) . . ?
O3 La1 N1 72.9(3) . . ?
O6 La1 O3 74.5(3) . . ?
O6 La1 O2 95.6(3) . . ?
O6 La1 N2 135.4(3) . . ?
O6 La1 O5 75.9(3) . . ?
O6 La1 O1 142.0(3) . . ?
O6 La1 O4 81.0(3) . . ?
O6 La1 N3 144.7(3) . . ?
O6 La1 N1 81.8(3) . . ?
O2 La1 O3 69.6(2) . . ?
O2 La1 N2 128.7(2) . . ?
O2 La1 O5 70.7(2) . . ?
O2 La1 O1 77.1(2) . . ?
O2 La1 O4 140.7(2) . . ?
O2 La1 N3 81.3(3) . . ?
O2 La1 N1 141.7(2) . . ?
O5 La1 O3 127.1(3) . . ?
O5 La1 N2 119.6(3) . . ?
O5 La1 N3 69.9(3) . . ?
O5 La1 N1 142.8(2) . . ?
O1 La1 O3 67.9(2) . . ?
O1 La1 N2 59.6(2) . . ?
O1 La1 O5 132.8(2) . . ?
O1 La1 N3 71.9(2) . . ?
O1 La1 N1 81.8(2) . . ?
O4 La1 O3 143.3(2) . . ?
O4 La1 N2 68.3(3) . . ?
O4 La1 O5 70.5(2) . . ?
O4 La1 O1 127.7(3) . . ?
O4 La1 N3 79.8(3) . . ?
O4 La1 N1 77.0(3) . . ?
N3 La1 N2 61.1(3) . . ?
N1 La1 N2 60.7(3) . . ?
N1 La1 N3 121.7(3) . . ?
N3A La2 N2A 61.0(3) . . ?
O1A La2 N3A 71.8(3) . . ?
O1A La2 N2A 59.8(3) . . ?
O1A La2 N1A 82.1(3) . . ?
O5A La2 N3A 68.0(3) . . ?
O5A La2 O1A 131.4(2) . . ?
O5A La2 O4A 70.6(3) . . ?
O5A La2 O3A 126.8(3) . . ?
O5A La2 N2A 117.8(3) . . ?
O5A La2 N1A 143.4(2) . . ?
O4A La2 N3A 81.9(3) . . ?
O4A La2 O1A 129.0(3) . . ?
O4A La2 O3A 138.9(2) . . ?
O4A La2 N2A 69.2(3) . . ?
O4A La2 N1A 76.2(3) . . ?
O2A La2 N3A 81.6(3) . . ?
O2A La2 O1A 76.0(3) . . ?
O2A La2 O5A 72.2(2) . . ?
O2A La2 O4A 142.6(2) . . ?
O2A La2 O3A 69.7(2) . . ?
O2A La2 N2A 128.2(2) . . ?
O2A La2 N1A 140.2(3) . . ?
O3A La2 N3A 137.6(2) . . ?
O3A La2 O1A 71.4(3) . . ?
O3A La2 N2A 114.8(3) . . ?
O3A La2 N1A 72.0(3) . . ?
O6A La2 N3A 143.1(3) . . ?
O6A La2 O1A 143.6(3) . . ?
O6A La2 O5A 76.1(3) . . ?
O6A La2 O4A 78.2(3) . . ?
O6A La2 O2A 95.9(3) . . ?
O6A La2 O3A 72.5(3) . . ?
O6A La2 N2A 135.6(3) . . ?
O6A La2 N1A 82.5(3) . . ?
N1A La2 N3A 122.3(4) . . ?
N1A La2 N2A 61.4(3) . . ?
C27A N3A La2 120.3(8) . . ?
C23A N3A La2 120.6(7) . . ?
C23A N3A C27A 118.7(10) . . ?
C15A O1A La2 126.8(7) . . ?
C32 O3 La1 132.3(6) . . ?
C56 O6 La1 158.7(9) . . ?
C28 O2 La1 138.1(6) . . ?
HWAA OWA HWAB 104.5 . . ?
C46A O5A La2 136.4(9) . . ?
C128 O5A La2 126.4(13) . . ?
C42A O4A La2 130.9(9) . . ?
C118 O4A La2 145.3(13) . . ?
C28A O2A La2 137.6(6) . . ?
N2 N4 H4 121.5 . . ?
C15 N4 H4 121.5 . . ?
C15 N4 N2 117.0(9) . . ?
N4 N2 La1 111.3(6) . . ?
N4 N2 C16 109.5(8) . . ?
N4 N2 C22 106.8(8) . . ?
C16 N2 La1 110.6(6) . . ?
C22 N2 La1 109.4(7) . . ?
C22 N2 C16 109.0(8) . . ?
C46 O5 La1 134.1(8) . . ?
C32A O3A La2 133.4(6) . . ?
C15 O1 La1 128.7(6) . . ?
C56A O6A La2 154.8(9) . . ?
N2 C16 H16C 108.6 . . ?
N2 C16 H16D 108.6 . . ?
N2 C16 C17 114.5(9) . . ?
H16C C16 H16D 107.6 . . ?
C17 C16 H16C 108.6 . . ?
C17 C16 H16D 108.6 . . ?
C42 O4 La1 136.4(8) . . ?
N4A N2A La2 110.6(7) . . ?
N4A N2A C16A 109.8(9) . . ?
N4A N2A C58 108.3(8) . . ?
C16A N2A La2 111.0(7) . . ?
C58 N2A La2 107.4(8) . . ?
C58 N2A C16A 109.8(9) . . ?
N3 C23 C24 122.3(11) . . ?
N3 C23 C22 116.7(9) . . ?
C24 C23 C22 120.9(12) . . ?
C3 C4 C7 123.4(12) . . ?
C3 C4 C5 117.2(11) . . ?
C5 C4 C7 119.2(12) . . ?
C11 C12 C15 125.2(10) . . ?
C11 C12 C13 119.1(9) . . ?
C13 C12 C15 115.4(10) . . ?
N1 C17 C16 117.9(9) . . ?
N1 C17 C18 121.6(10) . . ?
C18 C17 C16 120.4(11) . . ?
C21A N1A La2 117.6(8) . . ?
C17A N1A La2 123.5(7) . . ?
C17A N1A C21A 118.9(10) . . ?
C23 N3 La1 122.5(7) . . ?
C23 N3 C27 117.7(10) . . ?
C27 N3 La1 119.3(8) . . ?
C12 C11 H11 120.0 . . ?
C12 C11 C10 119.9(11) . . ?
C10 C11 H11 120.0 . . ?
O2 C28 C29 112.8(9) . . ?
O2 C28 C37 127.5(9) . . ?
C37 C28 C29 119.7(9) . . ?
N2A N4A H4A 120.5 . . ?
C15A N4A N2A 119.1(10) . . ?
C15A N4A H4A 120.5 . . ?
C17 N1 La1 123.5(7) . . ?
C17 N1 C21 120.0(9) . . ?
C21 N1 La1 116.2(7) . . ?
C14A C13A H13A 120.0 . . ?
C12A C13A H13A 120.0 . . ?
C12A C13A C14A 120.0(12) . . ?
N3A C27A H27A 118.9 . . ?
N3A C27A C26A 122.1(13) . . ?
C26A C27A H27A 118.9 . . ?
C14 C9 C8 123.1(11) . . ?
C10 C9 C14 118.2(10) . . ?
C10 C9 C8 118.6(12) . . ?
N4 C15 C12 115.9(10) . . ?
O1 C15 N4 122.4(9) . . ?
O1 C15 C12 121.6(9) . . ?
C23 C24 H24 120.0 . . ?
C25 C24 C23 120.1(14) . . ?
C25 C24 H24 120.0 . . ?
H35A C35A H35B 109.2 . . ?
C36A C35A H35A 111.3 . . ?
C36A C35A H35B 111.3 . . ?
C36A C35A C34A 102.3(10) . . ?
C34A C35A H35A 111.3 . . ?
C34A C35A H35B 111.3 . . ?
HWA OW HWB 104.5 . . ?
H54D C54 H54E 109.5 . . ?
H54D C54 H54F 109.5 . . ?
H54E C54 H54F 109.5 . . ?
C53 C54 H54D 109.5 . . ?
C53 C54 H54E 109.5 . . ?
C53 C54 H54F 109.5 . . ?
C21 C20 H20 120.8 . . ?
C19 C20 H20 120.8 . . ?
C19 C20 C21 118.4(11) . . ?
F2 C29 F1 106.1(9) . . ?
F2 C29 C28 113.9(9) . . ?
F2 C29 C30 108.9(9) . . ?
F1 C29 C28 109.7(8) . . ?
F1 C29 C30 105.3(9) . . ?
C30 C29 C28 112.4(10) . . ?
C8A C7A H7A 116.4 . . ?
C8A C7A C4A 127.2(13) . . ?
C4A C7A H7A 116.4 . . ?
C6 C1 H1 120.0 . . ?
C6 C1 C2 120.0(11) . . ?
C2 C1 H1 120.0 . . ?
C28 C37 C32 121.6(9) . . ?
C28 C37 C36 133.5(10) . . ?
C32 C37 C36 104.8(9) . . ?
C35A C36A H36A 115.6 . . ?
C35A C36A C37A 105.0(9) . . ?
C35A C36A C38A 102.6(9) . . ?
C37A C36A H36A 115.6 . . ?
C38A C36A H36A 115.6 . . ?
C38A C36A C37A 100.6(9) . . ?
C54 C53 C47 112.5(11) . . ?
C54 C53 C50 112.7(10) . . ?
C47 C53 C50 92.7(11) . . ?
C55 C53 C54 109.3(12) . . ?
C55 C53 C47 115.2(10) . . ?
C55 C53 C50 113.8(12) . . ?
N2 C22 C23 110.9(9) . . ?
N2 C22 H22A 109.5 . . ?
N2 C22 H22B 109.5 . . ?
C23 C22 H22A 109.5 . . ?
C23 C22 H22B 109.5 . . ?
H22A C22 H22B 108.0 . . ?
N3A C23A C24A 121.0(12) . . ?
N3A C23A C58 116.7(9) . . ?
C24A C23A C58 121.9(13) . . ?
F3 C30 C29 108.5(9) . . ?
F3 C30 C31 105.3(11) . . ?
F4 C30 F3 107.6(13) . . ?
F4 C30 C29 110.0(10) . . ?
F4 C30 C31 107.6(11) . . ?
C31 C30 C29 117.4(13) . . ?
C11A C10A H10A 119.4 . . ?
C11A C10A C9A 121.3(13) . . ?
C9A C10A H10A 119.4 . . ?
C32 C33 C34 102.6(10) . . ?
C32 C33 C41 115.1(10) . . ?
C32 C33 C38 101.7(9) . . ?
C41 C33 C34 114.0(11) . . ?
C41 C33 C38 119.3(11) . . ?
C38 C33 C34 101.9(10) . . ?
O6A C56A C57A 116.8(14) . . ?
O7A C56A O6A 130.7(13) . . ?
O7A C56A C57A 112.5(13) . . ?
O5 C46 C51 127.8(11) . . ?
O5 C46 C47 125.0(11) . . ?
C51 C46 C47 107.0(10) . . ?
C1 C6 H6 119.5 . . ?
C1 C6 C5 121.1(13) . . ?
C5 C6 H6 119.5 . . ?
C7A C8A H8A 117.1 . . ?
C7A C8A C9A 125.8(13) . . ?
C9A C8A H8A 117.1 . . ?
N1 C21 C20 121.2(12) . . ?
N1 C21 H21 119.4 . . ?
C20 C21 H21 119.4 . . ?
N1A C21A H21A 119.3 . . ?
N1A C21A C20A 121.3(13) . . ?
C20A C21A H21A 119.3 . . ?
C17 C18 H18 121.2 . . ?
C19 C18 C17 117.6(12) . . ?
C19 C18 H18 121.2 . . ?
C13A C14A H14A 119.1 . . ?
C9A C14A C13A 121.7(11) . . ?
C9A C14A H14A 119.1 . . ?
C46 C51 C50 104.2(11) . . ?
C42 C51 C46 124.4(10) . . ?
C42 C51 C50 131.2(12) . . ?
C9 C14 H14 119.3 . . ?
C13 C14 C9 121.4(11) . . ?
C13 C14 H14 119.3 . . ?
C34A C33A C38A 101.4(9) . . ?
C32A C33A C34A 103.4(9) . . ?
C32A C33A C38A 99.7(8) . . ?
C39A C33A C34A 116.0(10) . . ?
C39A C33A C32A 113.2(9) . . ?
C39A C33A C38A 120.6(11) . . ?
C2A C3A H3A 119.6 . . ?
C4A C3A H3A 119.7 . . ?
C4A C3A C2A 120.7(13) . . ?
C27A C26A H26A 120.5 . . ?
C25A C26A C27A 119.0(13) . . ?
C25A C26A H26A 120.5 . . ?
C32A C37A C36A 105.0(8) . . ?
C28A C37A C36A 132.0(9) . . ?
C28A C37A C32A 122.8(9) . . ?
C13A C12A C15A 116.6(12) . . ?
C11A C12A C13A 118.9(10) . . ?
C11A C12A C15A 124.4(10) . . ?
C11 C10 H10 119.3 . . ?
C9 C10 C11 121.5(12) . . ?
C9 C10 H10 119.3 . . ?
C4 C7 H7 115.8 . . ?
C8 C7 C4 128.3(13) . . ?
C8 C7 H7 115.8 . . ?
O6 C56 C57 116.6(12) . . ?
O7 C56 O6 129.9(12) . . ?
O7 C56 C57 113.5(11) . . ?
O4A C42A C51A 130.7(13) . . ?
O4A C42A C43A 112.6(12) . . ?
C51A C42A C43A 116.6(12) . . ?
C24 C25 H25 121.5 . . ?
C26 C25 C24 117.1(11) . . ?
C26 C25 H25 121.5 . . ?
O3 C32 C37 128.7(9) . . ?
O3 C32 C33 125.3(9) . . ?
C37 C32 C33 105.9(9) . . ?
C46 C47 C53 100.7(8) . . ?
C46 C47 C52 116.0(12) . . ?
C46 C47 C48 104.8(13) . . ?
C52 C47 C53 117.9(13) . . ?
C52 C47 C48 113.7(12) . . ?
C48 C47 C53 101.6(12) . . ?
F4A C30A F3A 105.8(10) . . ?
F4A C30A C29A 109.9(9) . . ?
F4A C30A C31A 106.7(9) . . ?
F3A C30A C29A 108.7(8) . . ?
F3A C30A C31A 105.9(9) . . ?
C31A C30A C29A 119.2(10) . . ?
F16A C57A C56A 110.0(16) . . ?
F17A C57A F16A 110.2(17) . . ?
F17A C57A C56A 118.8(13) . . ?
F17A C57A F15A 106.3(18) . . ?
F15A C57A F16A 98.2(17) . . ?
F15A C57A C56A 111.3(14) . . ?
F42 C57A C56A 110.8(19) . . ?
F42 C57A F43 98(2) . . ?
F43 C57A C56A 105.8(14) . . ?
F44 C57A C56A 117.1(16) . . ?
F44 C57A F42 117(2) . . ?
F44 C57A F43 105(2) . . ?
C9 C8 H8 116.6 . . ?
C7 C8 C9 126.8(13) . . ?
C7 C8 H8 116.6 . . ?
O1A C15A N4A 121.8(10) . . ?
O1A C15A C12A 120.7(10) . . ?
N4A C15A C12A 117.5(11) . . ?
C53 C50 H50 115.4 . . ?
C51 C50 C53 100.6(11) . . ?
C51 C50 H50 115.4 . . ?
C51 C50 C49 106.6(11) . . ?
C49 C50 C53 101.6(12) . . ?
C49 C50 H50 115.4 . . ?
C37 C36 H36 114.5 . . ?
C37 C36 C38 101.8(9) . . ?
C38 C36 H36 114.5 . . ?
C35 C36 C37 107.4(11) . . ?
C35 C36 H36 114.5 . . ?
C35 C36 C38 102.6(10) . . ?
C4A C5A H5A 119.4 . . ?
C6A C5A H5A 119.4 . . ?
C6A C5A C4A 121.1(13) . . ?
C35A C34A H34A 110.8 . . ?
C35A C34A H34B 110.8 . . ?
C33A C34A C35A 104.6(9) . . ?
C33A C34A H34A 110.8 . . ?
C33A C34A H34B 110.8 . . ?
H34A C34A H34B 108.9 . . ?
F9 C43 F8 101.9(13) . . ?
F9 C43 C44 108.8(13) . . ?
F9 C43 C42 111.6(10) . . ?
F8 C43 C44 104.7(11) . . ?
F8 C43 C42 113.9(12) . . ?
C44 C43 C42 114.9(14) . . ?
C4 C3 H3 119.1 . . ?
C4 C3 C2 121.8(13) . . ?
C2 C3 H3 119.1 . . ?
C53 C55 H55D 109.5 . . ?
C53 C55 H55E 109.5 . . ?
C53 C55 H55F 109.5 . . ?
H55D C55 H55E 109.5 . . ?
H55D C55 H55F 109.5 . . ?
H55E C55 H55F 109.5 . . ?
O3A C32A C33A 124.5(9) . . ?
O3A C32A C37A 129.1(9) . . ?
C37A C32A C33A 106.4(9) . . ?
C18A C19A H19A 121.1 . . ?
C20A C19A H19A 121.1 . . ?
C20A C19A C18A 117.8(12) . . ?
F10 C44 F11 107.5(16) . . ?
F10 C44 C43 110.9(13) . . ?
F10 C44 C45 109.6(13) . . ?
F11 C44 C43 105.8(11) . . ?
F11 C44 C45 108.4(15) . . ?
C43 C44 C45 114.4(18) . . ?
C33 C34 H34C 111.5 . . ?
C33 C34 H34D 111.5 . . ?
H34C C34 H34D 109.3 . . ?
C35 C34 C33 101.5(11) . . ?
C35 C34 H34C 111.5 . . ?
C35 C34 H34D 111.5 . . ?
C42A C51A C46A 120.4(13) . . ?
C42A C51A C50A 134.7(14) . . ?
C46A C51A C50A 104.8(13) . . ?
C12 C13 H13 120.1 . . ?
C14 C13 C12 119.9(12) . . ?
C14 C13 H13 120.1 . . ?
C1 C2 C3 119.4(14) . . ?
C1 C2 H2 120.3 . . ?
C3 C2 H2 120.3 . . ?
C19A C18A H18A 120.0 . . ?
C17A C18A C19A 120.1(14) . . ?
C17A C18A H18A 120.0 . . ?
F1A C29A F2A 104.8(9) . . ?
F1A C29A C30A 106.5(8) . . ?
F1A C29A C28A 111.7(8) . . ?
F2A C29A C30A 105.9(8) . . ?
F2A C29A C28A 111.3(8) . . ?
C28A C29A C30A 115.8(10) . . ?
O4 C42 C51 126.1(11) . . ?
O4 C42 C43 113.2(11) . . ?
C51 C42 C43 120.7(10) . . ?
C10A C11A H11A 119.7 . . ?
C12A C11A C10A 120.7(11) . . ?
C12A C11A H11A 119.7 . . ?
C10A C9A C8A 118.2(12) . . ?
C14A C9A C10A 117.4(10) . . ?
C14A C9A C8A 124.4(11) . . ?
F6A C31A C30A 108.8(10) . . ?
F5A C31A F6A 105.2(12) . . ?
F5A C31A F7A 111.1(11) . . ?
F5A C31A C30A 114.2(10) . . ?
F7A C31A F6A 104.8(10) . . ?
F7A C31A C30A 112.1(11) . . ?
H40A C40A H40B 109.5 . . ?
H40A C40A H40C 109.5 . . ?
H40B C40A H40C 109.5 . . ?
C38A C40A H40A 109.5 . . ?
C38A C40A H40B 109.5 . . ?
C38A C40A H40C 109.5 . . ?
C4 C5 C6 120.5(13) . . ?
C4 C5 H5 119.8 . . ?
C6 C5 H5 119.8 . . ?
C33 C41 H41D 109.5 . . ?
C33 C41 H41E 109.5 . . ?
C33 C41 H41F 109.5 . . ?
H41D C41 H41E 109.5 . . ?
H41D C41 H41F 109.5 . . ?
H41E C41 H41F 109.5 . . ?
C36 C38 C33 92.9(10) . . ?
C40 C38 C33 111.6(11) . . ?
C40 C38 C36 114.0(10) . . ?
C39 C38 C33 114.3(11) . . ?
C39 C38 C36 113.6(11) . . ?
C39 C38 C40 109.6(12) . . ?
C3A C2A H2A 119.7 . . ?
C1A C2A C3A 120.6(14) . . ?
C1A C2A H2A 119.7 . . ?
C23A C24A H24A 120.7 . . ?
C25A C24A C23A 118.7(14) . . ?
C25A C24A H24A 120.7 . . ?
O5A C46A C51A 127.7(14) . . ?
O5A C46A C47A 125.3(13) . . ?
C51A C46A C47A 106.8(12) . . ?
C47 C52 H52D 109.5 . . ?
C47 C52 H52E 109.5 . . ?
C47 C52 H52F 109.5 . . ?
H52D C52 H52E 109.5 . . ?
H52D C52 H52F 109.5 . . ?
H52E C52 H52F 109.5 . . ?
C26A C25A C24A 120.3(11) . . ?
C26A C25A H25A 119.9 . . ?
C24A C25A H25A 119.9 . . ?
C38 C40 H40D 109.5 . . ?
C38 C40 H40E 109.5 . . ?
C38 C40 H40F 109.5 . . ?
H40D C40 H40E 109.5 . . ?
H40D C40 H40F 109.5 . . ?
H40E C40 H40F 109.5 . . ?
C36A C38A C33A 95.2(9) . . ?
C36A C38A C40A 113.7(10) . . ?
C36A C38A C41A 113.6(10) . . ?
C33A C38A C40A 112.7(10) . . ?
C33A C38A C41A 113.2(10) . . ?
C41A C38A C40A 108.2(10) . . ?
F6 C31 F7 108.0(11) . . ?
F6 C31 C30 112.5(14) . . ?
F5 C31 F6 110.0(13) . . ?
F5 C31 F7 101.7(15) . . ?
F5 C31 C30 114.0(12) . . ?
F7 C31 C30 110.0(12) . . ?
C20 C19 C18 121.2(10) . . ?
C20 C19 H19 119.4 . . ?
C18 C19 H19 119.4 . . ?
C47 C48 H48C 110.6 . . ?
C47 C48 H48D 110.6 . . ?
H48C C48 H48D 108.7 . . ?
C49 C48 C47 105.7(12) . . ?
C49 C48 H48C 110.6 . . ?
C49 C48 H48D 110.6 . . ?
F9A C43A C42A 107.7(11) . . ?
F9A C43A C44A 105.3(14) . . ?
F8A C43A F9A 105.5(11) . . ?
F8A C43A C42A 113.8(13) . . ?
F8A C43A C44A 107.8(12) . . ?
C44A C43A C42A 115.9(13) . . ?
N1A C17A C18A 121.7(12) . . ?
N1A C17A C16A 118.0(10) . . ?
C18A C17A C16A 120.0(12) . . ?
C38A C41A H41A 109.5 . . ?
C38A C41A H41B 109.5 . . ?
C38A C41A H41C 109.5 . . ?
H41A C41A H41B 109.5 . . ?
H41A C41A H41C 109.5 . . ?
H41B C41A H41C 109.5 . . ?
F11A C44A F10A 106.3(16) . . ?
F11A C44A C43A 110.1(13) . . ?
F11A C44A C45A 106.1(13) . . ?
F10A C44A C43A 107.6(14) . . ?
F10A C44A C45A 105.4(13) . . ?
C43A C44A C45A 120.5(14) . . ?
C33A C39A H39A 109.5 . . ?
C33A C39A H39B 109.5 . . ?
C33A C39A H39C 109.5 . . ?
H39A C39A H39B 109.5 . . ?
H39A C39A H39C 109.5 . . ?
H39B C39A H39C 109.5 . . ?
O2A C28A C37A 125.5(9) . . ?
O2A C28A C29A 111.8(8) . . ?
C37A C28A C29A 122.5(9) . . ?
C25 C26 H26 119.8 . . ?
C27 C26 C25 120.4(12) . . ?
C27 C26 H26 119.8 . . ?
C36 C35 C34 103.7(10) . . ?
C36 C35 H35C 111.0 . . ?
C36 C35 H35D 111.0 . . ?
C34 C35 H35C 111.0 . . ?
C34 C35 H35D 111.0 . . ?
H35C C35 H35D 109.0 . . ?
C2A C1A H1A 120.3 . . ?
C2A C1A C6A 119.4(11) . . ?
C6A C1A H1A 120.3 . . ?
C3A C4A C7A 123.5(11) . . ?
C3A C4A C5A 117.5(10) . . ?
C5A C4A C7A 118.9(12) . . ?
C21A C20A H20A 119.9 . . ?
C19A C20A C21A 120.2(12) . . ?
C19A C20A H20A 119.9 . . ?
C38 C39 H39D 109.5 . . ?
C38 C39 H39E 109.5 . . ?
C38 C39 H39F 109.5 . . ?
H39D C39 H39E 109.5 . . ?
H39D C39 H39F 109.5 . . ?
H39E C39 H39F 109.5 . . ?
N2A C16A H16A 109.0 . . ?
N2A C16A H16B 109.0 . . ?
C17A C16A N2A 112.8(10) . . ?
C17A C16A H16A 109.0 . . ?
C17A C16A H16B 109.0 . . ?
H16A C16A H16B 107.8 . . ?
F17 C57 F15 106.4(14) . . ?
F17 C57 F16 108.0(12) . . ?
F17 C57 C56 113.4(13) . . ?
F15 C57 C56 111.4(11) . . ?
F16 C57 F15 103.5(12) . . ?
F16 C57 C56 113.4(12) . . ?
F45 C57 C56 113(2) . . ?
F45 C57 F46 101(3) . . ?
F45 C57 F47 121(3) . . ?
F46 C57 C56 108(2) . . ?
F46 C57 F47 102(3) . . ?
F47 C57 C56 110(3) . . ?
N3 C27 C26 122.1(13) . . ?
N3 C27 H27 118.9 . . ?
C26 C27 H27 118.9 . . ?
C46A C47A C53A 99.4(14) . . ?
C46A C47A C48A 103.9(13) . . ?
C52A C47A C46A 113.6(13) . . ?
C52A C47A C53A 118.2(15) . . ?
C52A C47A C48A 115.7(17) . . ?
C48A C47A C53A 103.8(13) . . ?
C50 C49 H49C 111.4 . . ?
C50 C49 H49D 111.4 . . ?
C48 C49 C50 102.0(14) . . ?
C48 C49 H49C 111.4 . . ?
C48 C49 H49D 111.4 . . ?
H49C C49 H49D 109.2 . . ?
C47A C52A H52A 109.5 . . ?
C47A C52A H52B 109.5 . . ?
C47A C52A H52C 109.5 . . ?
H52A C52A H52B 109.5 . . ?
H52A C52A H52C 109.5 . . ?
H52B C52A H52C 109.5 . . ?
F13A C45A C44A 110.6(13) . . ?
F14A C45A F13A 105.0(14) . . ?
F14A C45A F12A 109.8(15) . . ?
F14A C45A C44A 110.1(13) . . ?
F12A C45A F13A 110.1(13) . . ?
F12A C45A C44A 111.1(13) . . ?
C51A C50A H50A 115.5 . . ?
C51A C50A C53A 101.0(12) . . ?
C51A C50A C49A 105.7(16) . . ?
C53A C50A H50A 115.5 . . ?
C53A C50A C49A 101.7(16) . . ?
C49A C50A H50A 115.5 . . ?
F13 C45 F14 102.5(19) . . ?
F13 C45 C44 111.7(15) . . ?
F12 C45 F13 122(3) . . ?
F12 C45 F14 99.4(17) . . ?
F12 C45 C44 113.4(18) . . ?
F14 C45 C44 105(2) . . ?
C5A C6A C1A 120.6(12) . . ?
C5A C6A H6A 119.7 . . ?
C1A C6A H6A 119.7 . . ?
H54A C54A H54B 109.5 . . ?
H54A C54A H54C 109.5 . . ?
H54B C54A H54C 109.5 . . ?
C53A C54A H54A 109.5 . . ?
C53A C54A H54B 109.5 . . ?
C53A C54A H54C 109.5 . . ?
H55A C55A H55B 109.5 . . ?
H55A C55A H55C 109.5 . . ?
H55B C55A H55C 109.5 . . ?
C53A C55A H55A 109.5 . . ?
C53A C55A H55B 109.5 . . ?
C53A C55A H55C 109.5 . . ?
C50A C53A C47A 93.0(13) . . ?
C54A C53A C47A 115.9(16) . . ?
C54A C53A C50A 112.5(18) . . ?
C54A C53A C55A 106.7(17) . . ?
C55A C53A C47A 115.6(18) . . ?
C55A C53A C50A 113.0(15) . . ?
C47A C48A H48A 111.1 . . ?
C47A C48A H48B 111.1 . . ?
C47A C48A C49A 103.5(16) . . ?
H48A C48A H48B 109.0 . . ?
C49A C48A H48A 111.1 . . ?
C49A C48A H48B 111.1 . . ?
C50A C49A H49A 111.1 . . ?
C50A C49A H49B 111.1 . . ?
C48A C49A C50A 103.3(13) . . ?
C48A C49A H49A 111.1 . . ?
C48A C49A H49B 111.1 . . ?
H49A C49A H49B 109.1 . . ?
F35 C115 C116 105(2) . . ?
F35 C115 C118 111(2) . . ?
F36 C115 F35 107(2) . . ?
F36 C115 C116 106.3(19) . . ?
F36 C115 C118 114(2) . . ?
C116 C115 C118 113(2) . . ?
F37 C116 F38 109(2) . . ?
F37 C116 C115 109(2) . . ?
F37 C116 C117 106.6(19) . . ?
F38 C116 C115 105(2) . . ?
F38 C116 C117 107.4(19) . . ?
C115 C116 C117 119(2) . . ?
F39 C117 C116 108.7(19) . . ?
F40 C117 F39 106(2) . . ?
F40 C117 C116 112(2) . . ?
F41 C117 F39 107.9(19) . . ?
F41 C117 F40 112(2) . . ?
F41 C117 C116 110.0(18) . . ?
O4A C118 C115 115(2) . . ?
O4A C118 C127 115.0(19) . . ?
C127 C118 C115 129(2) . . ?
H11B C119 H11C 109.0 . . ?
C120 C119 H11B 111.0 . . ?
C120 C119 H11C 111.0 . . ?
C120 C119 C126 103.8(19) . . ?
C126 C119 H11B 111.0 . . ?
C126 C119 H11C 111.0 . . ?
C119 C120 H12A 111.1 . . ?
C119 C120 H12B 111.1 . . ?
H12A C120 H12B 109.1 . . ?
C125 C120 C119 103(2) . . ?
C125 C120 H12A 111.1 . . ?
C125 C120 H12B 111.1 . . ?
C122 C121 C125 114(3) . . ?
C123 C121 C122 109(2) . . ?
C123 C121 C125 116(2) . . ?
C123 C121 C126 111(2) . . ?
C126 C121 C122 113(2) . . ?
C126 C121 C125 93.3(18) . . ?
C121 C122 H12C 109.5 . . ?
C121 C122 H12D 109.5 . . ?
C121 C122 H12E 109.5 . . ?
H12C C122 H12D 109.5 . . ?
H12C C122 H12E 109.5 . . ?
H12D C122 H12E 109.5 . . ?
C121 C123 H12F 109.5 . . ?
C121 C123 H12G 109.5 . . ?
C121 C123 H12H 109.5 . . ?
H12F C123 H12G 109.5 . . ?
H12F C123 H12H 109.5 . . ?
H12G C123 H12H 109.5 . . ?
H12I C124 H12J 109.5 . . ?
H12I C124 H12K 109.5 . . ?
H12J C124 H12K 109.5 . . ?
C125 C124 H12I 109.5 . . ?
C125 C124 H12J 109.5 . . ?
C125 C124 H12K 109.5 . . ?
C120 C125 C121 102.6(19) . . ?
C124 C125 C120 118(3) . . ?
C124 C125 C121 115(2) . . ?
C124 C125 C128 114(2) . . ?
C128 C125 C120 103(2) . . ?
C128 C125 C121 102(2) . . ?
C119 C126 H126 115.9 . . ?
C121 C126 C119 102(2) . . ?
C121 C126 H126 115.9 . . ?
C127 C126 C119 104(2) . . ?
C127 C126 C121 100.9(17) . . ?
C127 C126 H126 115.9 . . ?
C118 C127 C126 126(2) . . ?
C118 C127 C128 128(2) . . ?
C128 C127 C126 105.8(18) . . ?
O5A C128 C125 120.7(19) . . ?
O5A C128 C127 134(2) . . ?
C127 C128 C125 105.5(16) . . ?
N2A C58 H58A 109.3 . . ?
N2A C58 H58B 109.3 . . ?
C23A C58 N2A 111.5(9) . . ?
C23A C58 H58A 109.3 . . ?
C23A C58 H58B 109.3 . . ?
H58A C58 H58B 108.0 . . ?

loop_
_geom_bond_atom_site_label_1
_geom_bond_atom_site_label_2
_geom_bond_distance
_geom_bond_site_symmetry_2
_geom_bond_publ_flag
La1 O3 2.543(7) . ?
La1 O6 2.429(8) . ?
La1 O2 2.448(7) . ?
La1 N2 2.850(10) . ?
La1 O5 2.530(7) . ?
La1 O1 2.527(7) . ?
La1 O4 2.472(7) . ?
La1 N3 2.726(9) . ?
La1 N1 2.712(8) . ?
La2 N3A 2.725(9) . ?
La2 O1A 2.547(8) . ?
La2 O5A 2.494(8) . ?
La2 O4A 2.496(7) . ?
La2 O2A 2.450(7) . ?
La2 O3A 2.528(7) . ?
La2 O6A 2.439(9) . ?
La2 N2A 2.834(11) . ?
La2 N1A 2.679(9) . ?
F1A C29A 1.360(11) . ?
F2A C29A 1.375(13) . ?
F2 C29 1.343(13) . ?
N3A C27A 1.345(15) . ?
N3A C23A 1.344(17) . ?
F1 C29 1.356(13) . ?
O1A C15A 1.220(14) . ?
O3 C32 1.249(12) . ?
F4A C30A 1.352(14) . ?
F3A C30A 1.362(14) . ?
O6 C56 1.233(15) . ?
F3 C30 1.347(16) . ?
O2 C28 1.257(12) . ?
OWA HWAA 0.8700 . ?
OWA HWAB 0.8700 . ?
O5A C46A 1.242(15) . ?
O5A C128 1.27(2) . ?
O4A C42A 1.305(16) . ?
O4A C118 1.26(2) . ?
F10 C44 1.317(18) . ?
F17 C57 1.304(19) . ?
F9 C43 1.374(16) . ?
F8 C43 1.393(18) . ?
F6A C31A 1.343(16) . ?
O2A C28A 1.309(12) . ?
N4 H4 0.8800 . ?
N4 N2 1.430(12) . ?
N4 C15 1.365(14) . ?
N2 C16 1.484(12) . ?
N2 C22 1.482(13) . ?
F5A C31A 1.278(15) . ?
O5 C46 1.243(13) . ?
F9A C43A 1.381(17) . ?
O3A C32A 1.225(13) . ?
F6 C31 1.313(18) . ?
O1 C15 1.210(13) . ?
F4 C30 1.322(16) . ?
F7A C31A 1.319(15) . ?
O6A C56A 1.221(17) . ?
C16 H16C 0.9900 . ?
C16 H16D 0.9900 . ?
C16 C17 1.507(15) . ?
O4 C42 1.297(14) . ?
F15 C57 1.383(18) . ?
N2A N4A 1.422(13) . ?
N2A C16A 1.495(13) . ?
N2A C58 1.486(14) . ?
C23 N3 1.317(16) . ?
C23 C24 1.391(16) . ?
C23 C22 1.536(16) . ?
F8A C43A 1.365(17) . ?
C4 C7 1.480(15) . ?
C4 C3 1.367(19) . ?
C4 C5 1.375(17) . ?
C12 C11 1.392(16) . ?
C12 C15 1.511(13) . ?
C12 C13 1.417(16) . ?
C17 N1 1.326(15) . ?
C17 C18 1.397(14) . ?
N1A C21A 1.350(15) . ?
N1A C17A 1.342(17) . ?
O7A C56A 1.217(19) . ?
N3 C27 1.366(14) . ?
C11 H11 0.9500 . ?
C11 C10 1.395(14) . ?
C28 C29 1.555(14) . ?
C28 C37 1.373(14) . ?
N4A H4A 0.8800 . ?
N4A C15A 1.335(15) . ?
N1 C21 1.357(14) . ?
C13A H13A 0.9500 . ?
C13A C14A 1.399(15) . ?
C13A C12A 1.390(16) . ?
F5 C31 1.312(19) . ?
F11A C44A 1.35(2) . ?
F11 C44 1.35(2) . ?
F16A C57A 1.39(2) . ?
C27A H27A 0.9500 . ?
C27A C26A 1.379(15) . ?
F7 C31 1.347(18) . ?
O7 C56 1.227(17) . ?
C9 C14 1.407(18) . ?
C9 C10 1.386(17) . ?
C9 C8 1.480(15) . ?
C24 H24 0.9500 . ?
C24 C25 1.379(19) . ?
C35A H35A 0.9900 . ?
C35A H35B 0.9900 . ?
C35A C36A 1.535(18) . ?
C35A C34A 1.563(15) . ?
OW HWA 0.8701 . ?
OW HWB 0.8706 . ?
C54 H54D 0.9800 . ?
C54 H54E 0.9800 . ?
C54 H54F 0.9800 . ?
C54 C53 1.54(2) . ?
C20 H20 0.9500 . ?
C20 C21 1.377(14) . ?
C20 C19 1.368(19) . ?
C29 C30 1.534(16) . ?
C7A H7A 0.9500 . ?
C7A C8A 1.327(16) . ?
C7A C4A 1.471(15) . ?
C1 H1 0.9500 . ?
C1 C6 1.330(19) . ?
C1 C2 1.356(18) . ?
F10A C44A 1.37(2) . ?
C37 C32 1.445(14) . ?
C37 C36 1.524(15) . ?
C36A H36A 1.0000 . ?
C36A C37A 1.546(14) . ?
C36A C38A 1.536(16) . ?
C53 C47 1.547(16) . ?
C53 C50 1.56(2) . ?
C53 C55 1.526(15) . ?
C22 H22A 0.9900 . ?
C22 H22B 0.9900 . ?
C23A C24A 1.403(15) . ?
C23A C58 1.477(16) . ?
C30 C31 1.503(17) . ?
C10A H10A 0.9500 . ?
C10A C11A 1.381(16) . ?
C10A C9A 1.408(17) . ?
C33 C32 1.511(15) . ?
C33 C34 1.602(19) . ?
C33 C41 1.523(15) . ?
C33 C38 1.557(19) . ?
C56A C57A 1.542(18) . ?
C46 C51 1.432(18) . ?
C46 C47 1.490(16) . ?
C6 H6 0.9500 . ?
C6 C5 1.396(16) . ?
F13 C45 1.29(2) . ?
C8A H8A 0.9500 . ?
C8A C9A 1.468(16) . ?
C21 H21 0.9500 . ?
C21A H21A 0.9500 . ?
C21A C20A 1.396(16) . ?
F12 C45 1.21(3) . ?
C18 H18 0.9500 . ?
C18 C19 1.375(18) . ?
F13A C45A 1.326(11) . ?
F14 C45 1.41(3) . ?
C14A H14A 0.9500 . ?
C14A C9A 1.363(18) . ?
C51 C50 1.541(15) . ?
C51 C42 1.373(18) . ?
C14 H14 0.9500 . ?
C14 C13 1.375(15) . ?
C33A C34A 1.544(18) . ?
C33A C32A 1.537(14) . ?
C33A C38A 1.551(17) . ?
C33A C39A 1.515(15) . ?
C3A H3A 0.9500 . ?
C3A C2A 1.399(17) . ?
C3A C4A 1.39(2) . ?
C26A H26A 0.9500 . ?
C26A C25A 1.35(2) . ?
C37A C32A 1.446(14) . ?
C37A C28A 1.358(13) . ?
C12A C15A 1.503(15) . ?
C12A C11A 1.369(18) . ?
C10 H10 0.9500 . ?
F16 C57 1.310(16) . ?
C7 H7 0.9500 . ?
C7 C8 1.274(17) . ?
C56 C57 1.528(17) . ?
C42A C51A 1.39(2) . ?
C42A C43A 1.541(19) . ?
C25 H25 0.9500 . ?
C25 C26 1.38(2) . ?
C47 C52 1.50(2) . ?
C47 C48 1.54(2) . ?
C30A C29A 1.523(15) . ?
C30A C31A 1.522(15) . ?
C57A F17A 1.24(2) . ?
C57A F15A 1.35(2) . ?
C57A F42 1.29(2) . ?
C57A F43 1.46(2) . ?
C57A F44 1.24(2) . ?
C8 H8 0.9500 . ?
C50 H50 1.0000 . ?
C50 C49 1.54(2) . ?
C36 H36 1.0000 . ?
C36 C38 1.546(17) . ?
C36 C35 1.51(2) . ?
C5A H5A 0.9500 . ?
C5A C4A 1.400(16) . ?
C5A C6A 1.359(15) . ?
C34A H34A 0.9900 . ?
C34A H34B 0.9900 . ?
C43 C44 1.46(2) . ?
C43 C42 1.519(18) . ?
C3 H3 0.9500 . ?
C3 C2 1.394(16) . ?
C55 H55D 0.9800 . ?
C55 H55E 0.9800 . ?
C55 H55F 0.9800 . ?
F14A C45A 1.319(11) . ?
C19A H19A 0.9500 . ?
C19A C18A 1.39(2) . ?
C19A C20A 1.37(2) . ?
C44 C45 1.55(2) . ?
C34 H34C 0.9900 . ?
C34 H34D 0.9900 . ?
C34 C35 1.565(18) . ?
C51A C46A 1.437(19) . ?
C51A C50A 1.52(2) . ?
C13 H13 0.9500 . ?
C2 H2 0.9500 . ?
C18A H18A 0.9500 . ?
C18A C17A 1.386(16) . ?
C29A C28A 1.498(13) . ?
C11A H11A 0.9500 . ?
C40A H40A 0.9800 . ?
C40A H40B 0.9800 . ?
C40A H40C 0.9800 . ?
C40A C38A 1.557(19) . ?
C5 H5 0.9500 . ?
C41 H41D 0.9800 . ?
C41 H41E 0.9800 . ?
C41 H41F 0.9800 . ?
C38 C40 1.51(2) . ?
C38 C39 1.499(16) . ?
C2A H2A 0.9500 . ?
C2A C1A 1.344(19) . ?
C24A H24A 0.9500 . ?
C24A C25A 1.37(2) . ?
C46A C47A 1.534(19) . ?
C52 H52D 0.9800 . ?
C52 H52E 0.9800 . ?
C52 H52F 0.9800 . ?
C25A H25A 0.9500 . ?
C40 H40D 0.9800 . ?
C40 H40E 0.9800 . ?
C40 H40F 0.9800 . ?
C38A C41A 1.553(15) . ?
C19 H19 0.9500 . ?
C48 H48C 0.9900 . ?
C48 H48D 0.9900 . ?
C48 C49 1.51(3) . ?
C43A C44A 1.51(2) . ?
C17A C16A 1.492(17) . ?
C41A H41A 0.9800 . ?
C41A H41B 0.9800 . ?
C41A H41C 0.9800 . ?
F12A C45A 1.322(11) . ?
C44A C45A 1.54(2) . ?
C39A H39A 0.9800 . ?
C39A H39B 0.9800 . ?
C39A H39C 0.9800 . ?
C26 H26 0.9500 . ?
C26 C27 1.367(15) . ?
C35 H35C 0.9900 . ?
C35 H35D 0.9900 . ?
C1A H1A 0.9500 . ?
C1A C6A 1.40(2) . ?
C20A H20A 0.9500 . ?
C39 H39D 0.9800 . ?
C39 H39E 0.9800 . ?
C39 H39F 0.9800 . ?
C16A H16A 0.9900 . ?
C16A H16B 0.9900 . ?
C57 F45 1.33(3) . ?
C57 F46 1.35(3) . ?
C57 F47 1.38(3) . ?
C27 H27 0.9500 . ?
C47A C52A 1.520(18) . ?
C47A C53A 1.57(3) . ?
C47A C48A 1.53(2) . ?
C49 H49C 0.9900 . ?
C49 H49D 0.9900 . ?
C52A H52A 0.9800 . ?
C52A H52B 0.9800 . ?
C52A H52C 0.9800 . ?
C50A H50A 1.0000 . ?
C50A C53A 1.56(2) . ?
C50A C49A 1.57(3) . ?
C6A H6A 0.9500 . ?
C54A H54A 0.9800 . ?
C54A H54B 0.9800 . ?
C54A H54C 0.9800 . ?
C54A C53A 1.50(3) . ?
C55A H55A 0.9800 . ?
C55A H55B 0.9800 . ?
C55A H55C 0.9800 . ?
C55A C53A 1.56(2) . ?
C48A H48A 0.9900 . ?
C48A H48B 0.9900 . ?
C48A C49A 1.55(2) . ?
C49A H49A 0.9900 . ?
C49A H49B 0.9900 . ?
F35 C115 1.38(3) . ?
F36 C115 1.37(2) . ?
F37 C116 1.35(3) . ?
F38 C116 1.36(3) . ?
F39 C117 1.317(13) . ?
F40 C117 1.316(13) . ?
C115 C116 1.52(3) . ?
C115 C118 1.53(3) . ?
F41 C117 1.316(13) . ?
C116 C117 1.53(3) . ?
C118 C127 1.33(4) . ?
C119 H11B 0.9900 . ?
C119 H11C 0.9900 . ?
C119 C120 1.55(3) . ?
C119 C126 1.56(4) . ?
C120 H12A 0.9900 . ?
C120 H12B 0.9900 . ?
C120 C125 1.54(3) . ?
C121 C122 1.56(3) . ?
C121 C123 1.51(4) . ?
C121 C125 1.57(3) . ?
C121 C126 1.56(3) . ?
C122 H12C 0.9800 . ?
C122 H12D 0.9800 . ?
C122 H12E 0.9800 . ?
C123 H12F 0.9800 . ?
C123 H12G 0.9800 . ?
C123 H12H 0.9800 . ?
C124 H12I 0.9800 . ?
C124 H12J 0.9800 . ?
C124 H12K 0.9800 . ?
C124 C125 1.53(2) . ?
C125 C128 1.53(2) . ?
C126 H126 1.0000 . ?
C126 C127 1.53(3) . ?
C127 C128 1.45(2) . ?
C58 H58A 0.9900 . ?
C58 H58B 0.9900 . ?

loop_
_geom_hbond_atom_site_label_D
_geom_hbond_atom_site_label_H
_geom_hbond_atom_site_label_A
_geom_hbond_distance_DH
_geom_hbond_distance_HA
_geom_hbond_distance_DA
_geom_hbond_angle_DHA
_geom_hbond_site_symmetry_A
_geom_hbond_publ_flag
OWA HWAA O7A 0.87 1.89 2.758(13) 175.5 . yes
N4 H4 OW 0.88 2.12 2.852(13) 140.7 4_545 yes
N4A H4A OWA 0.88 2.17 2.902(15) 140.7 4_556 yes
OW HWA O7 0.87 1.91 2.766(13) 168.7 . yes

loop_
_geom_torsion_atom_site_label_1
_geom_torsion_atom_site_label_2
_geom_torsion_atom_site_label_3
_geom_torsion_atom_site_label_4
_geom_torsion
_geom_torsion_site_symmetry_1
_geom_torsion_site_symmetry_2
_geom_torsion_site_symmetry_3
_geom_torsion_site_symmetry_4
_geom_torsion_publ_flag
La1 O3 C32 C37 15.3(19) . . . . ?
La1 O3 C32 C33 -165.6(9) . . . . ?
La1 O6 C56 O7 -81(3) . . . . ?
La1 O6 C56 C57 98(2) . . . . ?
La1 O2 C28 C29 172.9(7) . . . . ?
La1 O2 C28 C37 -7(2) . . . . ?
La1 N2 C16 C17 -40.0(10) . . . . ?
La1 N2 C22 C23 48.3(10) . . . . ?
La1 O5 C46 C51 6.9(19) . . . . ?
La1 O5 C46 C47 -167.8(9) . . . . ?
La1 O1 C15 N4 -9.2(14) . . . . ?
La1 O1 C15 C12 168.2(6) . . . . ?
La1 O4 C42 C51 -10(2) . . . . ?
La1 O4 C42 C43 170.9(9) . . . . ?
La1 N3 C27 C26 171.4(8) . . . . ?
La1 N1 C21 C20 171.3(8) . . . . ?
La2 N3A C27A C26A -176.5(8) . . . . ?
La2 N3A C23A C24A 173.7(8) . . . . ?
La2 N3A C23A C58 -13.3(13) . . . . ?
La2 O1A C15A N4A 15.7(14) . . . . ?
La2 O1A C15A C12A -163.5(6) . . . . ?
La2 O5A C46A C51A 0(3) . . . . ?
La2 O5A C46A C47A -174.5(12) . . . . ?
La2 O5A C128 C125 170.7(19) . . . . ?
La2 O5A C128 C127 -9(6) . . . . ?
La2 O4A C42A C51A -22(3) . . . . ?
La2 O4A C42A C43A 161.2(9) . . . . ?
La2 O4A C118 C115 -169.2(13) . . . . ?
La2 O4A C118 C127 2(6) . . . . ?
La2 O2A C28A C37A 7.5(18) . . . . ?
La2 O2A C28A C29A -167.5(7) . . . . ?
La2 O3A C32A C33A 172.7(8) . . . . ?
La2 O3A C32A C37A -11(2) . . . . ?
La2 O6A C56A O7A 63(4) . . . . ?
La2 O6A C56A C57A -114(2) . . . . ?
La2 N2A N4A C15A 8.8(10) . . . . ?
La2 N2A C16A C17A 41.1(11) . . . . ?
La2 N2A C58 C23A -52.8(10) . . . . ?
La2 N1A C21A C20A 178.4(8) . . . . ?
La2 N1A C17A C18A -178.1(8) . . . . ?
La2 N1A C17A C16A 9.2(13) . . . . ?
F1A C29A C28A O2A -33.3(13) . . . . ?
F1A C29A C28A C37A 151.5(11) . . . . ?
F2A C29A C28A O2A -150.1(9) . . . . ?
F2A C29A C28A C37A 34.7(15) . . . . ?
F2 C29 C30 F3 -160.0(10) . . . . ?
F2 C29 C30 F4 82.6(13) . . . . ?
F2 C29 C30 C31 -40.8(15) . . . . ?
N3A C27A C26A C25A 5.9(18) . . . . ?
N3A C23A C24A C25A -0.4(18) . . . . ?
N3A C23A C58 N2A 46.8(14) . . . . ?
F1 C29 C30 F3 -46.5(13) . . . . ?
F1 C29 C30 F4 -164.0(10) . . . . ?
F1 C29 C30 C31 72.6(14) . . . . ?
F4A C30A C29A F1A 172.9(9) . . . . ?
F4A C30A C29A F2A -75.8(11) . . . . ?
F4A C30A C29A C28A 48.1(13) . . . . ?
F4A C30A C31A F6A 47.9(14) . . . . ?
F4A C30A C31A F5A 165.0(12) . . . . ?
F4A C30A C31A F7A -67.5(14) . . . . ?
F3A C30A C29A F1A 57.6(11) . . . . ?
F3A C30A C29A F2A 168.9(8) . . . . ?
F3A C30A C29A C28A -67.3(12) . . . . ?
F3A C30A C31A F6A 160.3(10) . . . . ?
F3A C30A C31A F5A -82.6(14) . . . . ?
F3A C30A C31A F7A 44.9(14) . . . . ?
O6 C56 C57 F17 -113.4(16) . . . . ?
O6 C56 C57 F15 6.7(19) . . . . ?
O6 C56 C57 F16 123.0(15) . . . . ?
O6 C56 C57 F45 55(3) . . . . ?
O6 C56 C57 F46 166(3) . . . . ?
O6 C56 C57 F47 -84(3) . . . . ?
F3 C30 C31 F6 -48.7(16) . . . . ?
F3 C30 C31 F5 77.4(16) . . . . ?
F3 C30 C31 F7 -169.2(13) . . . . ?
O2 C28 C29 F2 149.5(10) . . . . ?
O2 C28 C29 F1 30.7(14) . . . . ?
O2 C28 C29 C30 -86.0(12) . . . . ?
O2 C28 C37 C32 -3(2) . . . . ?
O2 C28 C37 C36 174.7(13) . . . . ?
O5A C46A C47A C52A -23(3) . . . . ?
O5A C46A C47A C53A -149(2) . . . . ?
O5A C46A C47A C48A 104(2) . . . . ?
O4A C42A C51A C46A 4(3) . . . . ?
O4A C42A C51A C50A -171(2) . . . . ?
O4A C42A C43A F9A -31.3(19) . . . . ?
O4A C42A C43A F8A -147.8(14) . . . . ?
O4A C42A C43A C44A 86.3(18) . . . . ?
O4A C118 C127 C126 -178(3) . . . . ?
O4A C118 C127 C128 1(6) . . . . ?
F10 C44 C45 F13 -166(2) . . . . ?
F10 C44 C45 F12 51(3) . . . . ?
F10 C44 C45 F14 -56(2) . . . . ?
F9 C43 C44 F10 -177.6(13) . . . . ?
F9 C43 C44 F11 66.2(16) . . . . ?
F9 C43 C44 C45 -53.0(18) . . . . ?
F9 C43 C42 O4 -33.2(19) . . . . ?
F9 C43 C42 C51 147.5(14) . . . . ?
F8 C43 C44 F10 -69.2(17) . . . . ?
F8 C43 C44 F11 174.5(12) . . . . ?
F8 C43 C44 C45 55.3(17) . . . . ?
F8 C43 C42 O4 -147.9(12) . . . . ?
F8 C43 C42 C51 33(2) . . . . ?
N4 N2 C16 C17 83.1(11) . . . . ?
N4 N2 C22 C23 -72.3(11) . . . . ?
N2 N4 C15 O1 12.4(13) . . . . ?
N2 N4 C15 C12 -165.2(8) . . . . ?
N2 C16 C17 N1 27.7(13) . . . . ?
N2 C16 C17 C18 -157.0(9) . . . . ?
O5 C46 C51 C50 -177.8(13) . . . . ?
O5 C46 C51 C42 -3(2) . . . . ?
O5 C46 C47 C53 -147.0(13) . . . . ?
O5 C46 C47 C52 -19(2) . . . . ?
O5 C46 C47 C48 107.8(15) . . . . ?
F9A C43A C44A F11A 68.9(16) . . . . ?
F9A C43A C44A F10A -175.7(12) . . . . ?
F9A C43A C44A C45A -55.0(17) . . . . ?
F4 C30 C31 F6 65.9(17) . . . . ?
F4 C30 C31 F5 -168.0(13) . . . . ?
F4 C30 C31 F7 -54.5(18) . . . . ?
O6A C56A C57A F16A -81(2) . . . . ?
O6A C56A C57A F17A 47(2) . . . . ?
O6A C56A C57A F15A 171.1(16) . . . . ?
O6A C56A C57A F42 -116(2) . . . . ?
O6A C56A C57A F43 -10(2) . . . . ?
O6A C56A C57A F44 106(2) . . . . ?
C16 N2 C22 C23 169.4(9) . . . . ?
C16 C17 N1 La1 1.7(12) . . . . ?
C16 C17 N1 C21 174.4(9) . . . . ?
C16 C17 C18 C19 -172.8(10) . . . . ?
N2A N4A C15A O1A -16.1(14) . . . . ?
N2A N4A C15A C12A 163.1(8) . . . . ?
C23 N3 C27 C26 -0.1(15) . . . . ?
C23 C24 C25 C26 4.3(18) . . . . ?
F8A C43A C44A F11A -178.9(13) . . . . ?
F8A C43A C44A F10A -63.5(15) . . . . ?
F8A C43A C44A C45A 57.2(19) . . . . ?
C4 C7 C8 C9 -174.6(11) . . . . ?
C4 C3 C2 C1 1(2) . . . . ?
C12 C11 C10 C9 0.0(16) . . . . ?
C17 N1 C21 C20 -1.9(16) . . . . ?
C17 C18 C19 C20 -1.1(17) . . . . ?
N1A C21A C20A C19A 0.5(18) . . . . ?
N1A C17A C16A N2A -35.2(14) . . . . ?
O7A C56A C57A F16A 101(2) . . . . ?
O7A C56A C57A F17A -131(2) . . . . ?
O7A C56A C57A F15A -7(2) . . . . ?
O7A C56A C57A F42 67(2) . . . . ?
O7A C56A C57A F43 172.0(17) . . . . ?
O7A C56A C57A F44 -71(3) . . . . ?
N3 C23 C24 C25 -6.7(18) . . . . ?
N3 C23 C22 N2 -44.4(13) . . . . ?
C11 C12 C15 N4 7.0(14) . . . . ?
C11 C12 C15 O1 -170.6(10) . . . . ?
C11 C12 C13 C14 1.4(15) . . . . ?
C28 C29 C30 F3 72.8(13) . . . . ?
C28 C29 C30 F4 -44.6(14) . . . . ?
C28 C29 C30 C31 -168.0(11) . . . . ?
C28 C37 C32 O3 -2(2) . . . . ?
C28 C37 C32 C33 178.6(12) . . . . ?
C28 C37 C36 C38 147.3(15) . . . . ?
C28 C37 C36 C35 -105.4(16) . . . . ?
N4A N2A C16A C17A -81.5(12) . . . . ?
N4A N2A C58 C23A 66.6(13) . . . . ?
N1 C17 C18 C19 2.3(16) . . . . ?
C13A C14A C9A C10A 1.2(16) . . . . ?
C13A C14A C9A C8A -176.0(10) . . . . ?
C13A C12A C15A O1A 3.1(14) . . . . ?
C13A C12A C15A N4A -176.1(9) . . . . ?
C13A C12A C11A C10A 2.9(17) . . . . ?
F11A C44A C45A F13A 179.0(13) . . . . ?
F11A C44A C45A F14A -65.4(17) . . . . ?
F11A C44A C45A F12A 56.5(17) . . . . ?
F11 C44 C45 F13 -49(3) . . . . ?
F11 C44 C45 F12 168(2) . . . . ?
F11 C44 C45 F14 60.9(19) . . . . ?
C27A N3A C23A C24A 0.8(16) . . . . ?
C27A N3A C23A C58 173.8(10) . . . . ?
C27A C26A C25A C24A -5(2) . . . . ?
O7 C56 C57 F17 65.2(19) . . . . ?
O7 C56 C57 F15 -174.7(14) . . . . ?
O7 C56 C57 F16 -58.5(19) . . . . ?
O7 C56 C57 F45 -127(3) . . . . ?
O7 C56 C57 F46 -16(3) . . . . ?
O7 C56 C57 F47 95(3) . . . . ?
C9 C14 C13 C12 1.5(16) . . . . ?
C15 N4 N2 La1 -9.2(9) . . . . ?
C15 N4 N2 C16 -131.8(9) . . . . ?
C15 N4 N2 C22 110.3(10) . . . . ?
C15 C12 C11 C10 171.2(9) . . . . ?
C15 C12 C13 C14 -172.6(9) . . . . ?
C24 C23 N3 La1 -166.8(8) . . . . ?
C24 C23 N3 C27 4.4(16) . . . . ?
C24 C23 C22 N2 137.5(11) . . . . ?
C24 C25 C26 C27 -0.2(18) . . . . ?
C35A C36A C37A C32A 72.7(11) . . . . ?
C35A C36A C37A C28A -102.4(14) . . . . ?
C35A C36A C38A C33A -55.3(10) . . . . ?
C35A C36A C38A C40A -172.8(10) . . . . ?
C35A C36A C38A C41A 62.9(12) . . . . ?
C54 C53 C47 C46 61.5(16) . . . . ?
C54 C53 C47 C52 -65.7(15) . . . . ?
C54 C53 C47 C48 169.3(12) . . . . ?
C54 C53 C50 C51 -63.0(12) . . . . ?
C54 C53 C50 C49 -172.6(10) . . . . ?
C29 C28 C37 C32 176.9(11) . . . . ?
C29 C28 C37 C36 -6(2) . . . . ?
C29 C30 C31 F6 -169.5(12) . . . . ?
C29 C30 C31 F5 -43.4(19) . . . . ?
C29 C30 C31 F7 70.0(18) . . . . ?
C7A C8A C9A C10A 172.3(11) . . . . ?
C7A C8A C9A C14A -10.5(18) . . . . ?
C1 C6 C5 C4 2(2) . . . . ?
F10A C44A C45A F13A 66.5(17) . . . . ?
F10A C44A C45A F14A -177.9(14) . . . . ?
F10A C44A C45A F12A -56.0(17) . . . . ?
C37 C28 C29 F2 -30.2(15) . . . . ?
C37 C28 C29 F1 -149.0(11) . . . . ?
C37 C28 C29 C30 94.3(14) . . . . ?
C37 C36 C38 C33 52.4(11) . . . . ?
C37 C36 C38 C40 -62.8(14) . . . . ?
C37 C36 C38 C39 170.6(12) . . . . ?
C37 C36 C35 C34 -66.1(12) . . . . ?
C36A C35A C34A C33A -1.9(11) . . . . ?
C36A C37A C32A O3A -177.4(13) . . . . ?
C36A C37A C32A C33A -0.7(13) . . . . ?
C36A C37A C28A O2A 178.4(12) . . . . ?
C36A C37A C28A C29A -7(2) . . . . ?
C53 C47 C48 C49 -32.2(14) . . . . ?
C53 C50 C49 C48 39.0(14) . . . . ?
C22 N2 C16 C17 -160.4(9) . . . . ?
C22 C23 N3 La1 15.1(13) . . . . ?
C22 C23 N3 C27 -173.7(9) . . . . ?
C22 C23 C24 C25 171.3(11) . . . . ?
C23A N3A C27A C26A -3.6(16) . . . . ?
C23A C24A C25A C26A 3(2) . . . . ?
C33 C34 C35 C36 -5.3(12) . . . . ?
C46 C51 C50 C53 -33.2(12) . . . . ?
C46 C51 C50 C49 72.4(16) . . . . ?
C46 C51 C42 O4 4(2) . . . . ?
C46 C51 C42 C43 -176.9(13) . . . . ?
C46 C47 C48 C49 72.2(13) . . . . ?
C6 C1 C2 C3 -1(2) . . . . ?
C8A C7A C4A C3A -9.3(19) . . . . ?
C8A C7A C4A C5A 174.3(11) . . . . ?
C21 C20 C19 C18 -1.3(18) . . . . ?
C21A N1A C17A C18A 1.5(16) . . . . ?
C21A N1A C17A C16A -171.2(10) . . . . ?
C18 C17 N1 La1 -173.5(7) . . . . ?
C18 C17 N1 C21 -0.8(15) . . . . ?
C14A C13A C12A C15A 174.4(9) . . . . ?
C14A C13A C12A C11A -2.1(16) . . . . ?
C51 C46 C47 C53 37.3(15) . . . . ?
C51 C46 C47 C52 165.8(12) . . . . ?
C51 C46 C47 C48 -67.9(13) . . . . ?
C51 C50 C49 C48 -65.9(16) . . . . ?
C14 C9 C10 C11 2.7(16) . . . . ?
C14 C9 C8 C7 3.2(18) . . . . ?
C3A C2A C1A C6A 2(2) . . . . ?
C37A C36A C38A C33A 52.9(10) . . . . ?
C37A C36A C38A C40A -64.7(12) . . . . ?
C37A C36A C38A C41A 171.0(10) . . . . ?
C12A C13A C14A C9A 0.1(16) . . . . ?
C10 C9 C14 C13 -3.5(16) . . . . ?
C10 C9 C8 C7 -179.1(11) . . . . ?
C7 C4 C3 C2 175.5(12) . . . . ?
C7 C4 C5 C6 -176.9(11) . . . . ?
C42A C51A C46A O5A 8(3) . . . . ?
C42A C51A C46A C47A -177.1(17) . . . . ?
C42A C51A C50A C53A 141(2) . . . . ?
C42A C51A C50A C49A -113(2) . . . . ?
C42A C43A C44A F11A -50.1(19) . . . . ?
C42A C43A C44A F10A 65.4(17) . . . . ?
C42A C43A C44A C45A -174.0(13) . . . . ?
C25 C26 C27 N3 -2.0(17) . . . . ?
C32 C37 C36 C38 -35.0(13) . . . . ?
C32 C37 C36 C35 72.4(12) . . . . ?
C32 C33 C34 C35 73.8(11) . . . . ?
C32 C33 C38 C36 -52.0(10) . . . . ?
C32 C33 C38 C40 65.3(12) . . . . ?
C32 C33 C38 C39 -169.6(12) . . . . ?
C47 C53 C50 C51 52.7(10) . . . . ?
C47 C53 C50 C49 -56.9(11) . . . . ?
C47 C46 C51 C50 -2.3(14) . . . . ?
C47 C46 C51 C42 172.7(13) . . . . ?
C47 C48 C49 C50 -4.2(15) . . . . ?
C30A C29A C28A O2A 88.9(11) . . . . ?
C30A C29A C28A C37A -86.3(14) . . . . ?
C8 C9 C14 C13 174.2(10) . . . . ?
C8 C9 C10 C11 -175.1(10) . . . . ?
C15A C12A C11A C10A -173.3(10) . . . . ?
C50 C53 C47 C46 -54.4(12) . . . . ?
C50 C53 C47 C52 178.4(12) . . . . ?
C50 C53 C47 C48 53.4(11) . . . . ?
C50 C51 C42 O4 177.5(13) . . . . ?
C50 C51 C42 C43 -3(2) . . . . ?
C36 C37 C32 O3 179.9(12) . . . . ?
C36 C37 C32 C33 0.6(14) . . . . ?
C34A C35A C36A C37A -68.8(10) . . . . ?
C34A C35A C36A C38A 36.1(10) . . . . ?
C34A C33A C32A O3A 106.9(13) . . . . ?
C34A C33A C32A C37A -70.0(11) . . . . ?
C34A C33A C38A C36A 53.0(9) . . . . ?
C34A C33A C38A C40A 171.3(9) . . . . ?
C34A C33A C38A C41A -65.5(12) . . . . ?
C43 C44 C45 F13 68(3) . . . . ?
C43 C44 C45 F12 -74(3) . . . . ?
C43 C44 C45 F14 178.6(14) . . . . ?
C3 C4 C7 C8 13(2) . . . . ?
C3 C4 C5 C6 -2.0(19) . . . . ?
C55 C53 C47 C46 -172.4(14) . . . . ?
C55 C53 C47 C52 60.4(19) . . . . ?
C55 C53 C47 C48 -64.6(17) . . . . ?
C55 C53 C50 C51 171.9(10) . . . . ?
C55 C53 C50 C49 62.2(13) . . . . ?
C32A C33A C34A C35A 70.7(10) . . . . ?
C32A C33A C38A C36A -52.9(11) . . . . ?
C32A C33A C38A C40A 65.4(11) . . . . ?
C32A C33A C38A C41A -171.4(11) . . . . ?
C32A C37A C28A O2A 4.1(19) . . . . ?
C32A C37A C28A C29A 178.6(11) . . . . ?
C19A C18A C17A N1A -1.0(17) . . . . ?
C19A C18A C17A C16A 171.6(11) . . . . ?
C44 C43 C42 O4 91.2(15) . . . . ?
C44 C43 C42 C51 -88.1(18) . . . . ?
C34 C33 C32 O3 109.3(13) . . . . ?
C34 C33 C32 C37 -71.4(12) . . . . ?
C34 C33 C38 C36 53.7(10) . . . . ?
C34 C33 C38 C40 171.0(10) . . . . ?
C34 C33 C38 C39 -63.9(14) . . . . ?
C51A C42A C43A F9A 151.8(16) . . . . ?
C51A C42A C43A F8A 35(2) . . . . ?
C51A C42A C43A C44A -91(2) . . . . ?
C51A C46A C47A C52A 161.9(18) . . . . ?
C51A C46A C47A C53A 35.3(18) . . . . ?
C51A C46A C47A C48A -71.6(19) . . . . ?
C51A C50A C53A C47A 54.1(19) . . . . ?
C51A C50A C53A C54A -66(2) . . . . ?
C51A C50A C53A C55A 173.6(19) . . . . ?
C51A C50A C49A C48A -67.7(15) . . . . ?
C13 C12 C11 C10 -2.1(15) . . . . ?
C13 C12 C15 N4 -179.5(8) . . . . ?
C13 C12 C15 O1 3.0(14) . . . . ?
C2 C1 C6 C5 0(2) . . . . ?
C18A C19A C20A C21A 0.0(18) . . . . ?
C18A C17A C16A N2A 152.0(10) . . . . ?
C29A C30A C31A F6A -77.0(14) . . . . ?
C29A C30A C31A F5A 40.1(17) . . . . ?
C29A C30A C31A F7A 167.6(10) . . . . ?
C42 C51 C50 C53 152.3(15) . . . . ?
C42 C51 C50 C49 -102.1(18) . . . . ?
C42 C43 C44 F10 56.5(17) . . . . ?
C42 C43 C44 F11 -59.7(16) . . . . ?
C42 C43 C44 C45 -178.9(13) . . . . ?
C11A C10A C9A C8A 177.0(11) . . . . ?
C11A C10A C9A C14A -0.4(17) . . . . ?
C11A C12A C15A O1A 179.4(11) . . . . ?
C11A C12A C15A N4A 0.2(15) . . . . ?
C9A C10A C11A C12A -1.7(18) . . . . ?
C31A C30A C29A F1A -63.7(13) . . . . ?
C31A C30A C29A F2A 47.6(13) . . . . ?
C31A C30A C29A C28A 171.5(10) . . . . ?
C5 C4 C7 C8 -172.6(12) . . . . ?
C5 C4 C3 C2 1(2) . . . . ?
C41 C33 C32 O3 -15.1(19) . . . . ?
C41 C33 C32 C37 164.2(12) . . . . ?
C41 C33 C34 C35 -161.2(11) . . . . ?
C41 C33 C38 C36 -179.8(11) . . . . ?
C41 C33 C38 C40 -62.5(14) . . . . ?
C41 C33 C38 C39 62.6(17) . . . . ?
C38 C33 C32 O3 -145.6(12) . . . . ?
C38 C33 C32 C37 33.7(13) . . . . ?
C38 C33 C34 C35 -31.3(11) . . . . ?
C38 C36 C35 C34 40.7(12) . . . . ?
C2A C3A C4A C7A -176.4(11) . . . . ?
C2A C3A C4A C5A 0.1(18) . . . . ?
C2A C1A C6A C5A -3(2) . . . . ?
C24A C23A C58 N2A -140.3(12) . . . . ?
C46A C51A C50A C53A -35(2) . . . . ?
C46A C51A C50A C49A 70.5(17) . . . . ?
C46A C47A C53A C50A -53.3(16) . . . . ?
C46A C47A C53A C54A 63.5(17) . . . . ?
C46A C47A C53A C55A -170.5(16) . . . . ?
C46A C47A C48A C49A 71.0(15) . . . . ?
C52 C47 C48 C49 -160.1(12) . . . . ?
C38A C36A C37A C32A -33.6(12) . . . . ?
C38A C36A C37A C28A 151.3(13) . . . . ?
C38A C33A C34A C35A -32.3(10) . . . . ?
C38A C33A C32A O3A -148.8(12) . . . . ?
C38A C33A C32A C37A 34.3(12) . . . . ?
C19 C20 C21 N1 2.9(17) . . . . ?
C43A C42A C51A C46A -179.3(16) . . . . ?
C43A C42A C51A C50A 5(3) . . . . ?
C43A C44A C45A F13A -55.2(19) . . . . ?
C43A C44A C45A F14A 60.4(19) . . . . ?
C43A C44A C45A F12A -177.8(14) . . . . ?
C17A N1A C21A C20A -1.2(16) . . . . ?
C39A C33A C34A C35A -164.8(10) . . . . ?
C39A C33A C32A O3A -19.4(18) . . . . ?
C39A C33A C32A C37A 163.7(11) . . . . ?
C39A C33A C38A C36A -177.4(10) . . . . ?
C39A C33A C38A C40A -59.0(13) . . . . ?
C39A C33A C38A C41A 64.2(15) . . . . ?
C28A C37A C32A O3A -2(2) . . . . ?
C28A C37A C32A C33A 174.9(11) . . . . ?
C35 C36 C38 C33 -58.6(10) . . . . ?
C35 C36 C38 C40 -173.8(11) . . . . ?
C35 C36 C38 C39 59.5(14) . . . . ?
C4A C7A C8A C9A 173.7(11) . . . . ?
C4A C3A C2A C1A -1(2) . . . . ?
C4A C5A C6A C1A 2.5(19) . . . . ?
C20A C19A C18A C17A 0.2(18) . . . . ?
C16A N2A N4A C15A 131.6(10) . . . . ?
C16A N2A C58 C23A -173.6(10) . . . . ?
C47A C48A C49A C50A -3.0(16) . . . . ?
C52A C47A C53A C50A -176.6(17) . . . . ?
C52A C47A C53A C54A -60(2) . . . . ?
C52A C47A C53A C55A 66(2) . . . . ?
C52A C47A C48A C49A -163.8(15) . . . . ?
C50A C51A C46A O5A -176(2) . . . . ?
C50A C51A C46A C47A 0(2) . . . . ?
C6A C5A C4A C7A 175.7(11) . . . . ?
C6A C5A C4A C3A -0.9(17) . . . . ?
C53A C47A C48A C49A -32.6(15) . . . . ?
C53A C50A C49A C48A 37.4(16) . . . . ?
C48A C47A C53A C50A 53.7(16) . . . . ?
C48A C47A C53A C54A 170.5(14) . . . . ?
C48A C47A C53A C55A -63.5(18) . . . . ?
C49A C50A C53A C47A -54.6(15) . . . . ?
C49A C50A C53A C54A -174.3(15) . . . . ?
C49A C50A C53A C55A 65(2) . . . . ?
F35 C115 C116 F37 59(3) . . . . ?
F35 C115 C116 F38 176(2) . . . . ?
F35 C115 C116 C117 -64(3) . . . . ?
F35 C115 C118 O4A 134(3) . . . . ?
F35 C115 C118 C127 -36(5) . . . . ?
F36 C115 C116 F37 172(2) . . . . ?
F36 C115 C116 F38 -71(2) . . . . ?
F36 C115 C116 C117 49(3) . . . . ?
F36 C115 C118 O4A 13(4) . . . . ?
F36 C115 C118 C127 -157(4) . . . . ?
F37 C116 C117 F39 171(2) . . . . ?
F37 C116 C117 F40 -72(3) . . . . ?
F37 C116 C117 F41 54(3) . . . . ?
F38 C116 C117 F39 55(3) . . . . ?
F38 C116 C117 F40 171(2) . . . . ?
F38 C116 C117 F41 -63(2) . . . . ?
C115 C116 C117 F39 -64(3) . . . . ?
C115 C116 C117 F40 52(3) . . . . ?
C115 C116 C117 F41 178(2) . . . . ?
C115 C118 C127 C126 -9(6) . . . . ?
C115 C118 C127 C128 170(3) . . . . ?
C116 C115 C118 O4A -108(3) . . . . ?
C116 C115 C118 C127 82(5) . . . . ?
C118 C115 C116 F37 -62(3) . . . . ?
C118 C115 C116 F38 55(3) . . . . ?
C118 C115 C116 C117 175(2) . . . . ?
C118 C127 C128 O5A 4(7) . . . . ?
C118 C127 C128 C125 -176(4) . . . . ?
C119 C120 C125 C121 -35(3) . . . . ?
C119 C120 C125 C124 -163(3) . . . . ?
C119 C120 C125 C128 70(3) . . . . ?
C119 C126 C127 C118 -113(4) . . . . ?
C119 C126 C127 C128 68(3) . . . . ?
C120 C119 C126 C121 35(3) . . . . ?
C120 C119 C126 C127 -70(2) . . . . ?
C120 C125 C128 O5A 105(3) . . . . ?
C120 C125 C128 C127 -74(3) . . . . ?
C121 C125 C128 O5A -149(3) . . . . ?
C121 C125 C128 C127 32(3) . . . . ?
C121 C126 C127 C118 142(4) . . . . ?
C121 C126 C127 C128 -37(3) . . . . ?
C122 C121 C125 C120 -62(3) . . . . ?
C122 C121 C125 C124 68(3) . . . . ?
C122 C121 C125 C128 -168(2) . . . . ?
C122 C121 C126 C119 64(3) . . . . ?
C122 C121 C126 C127 171(3) . . . . ?
C123 C121 C125 C120 170(2) . . . . ?
C123 C121 C125 C124 -60(3) . . . . ?
C123 C121 C125 C128 64(3) . . . . ?
C123 C121 C126 C119 -174(2) . . . . ?
C123 C121 C126 C127 -67(3) . . . . ?
C124 C125 C128 O5A -25(5) . . . . ?
C124 C125 C128 C127 156(3) . . . . ?
C125 C121 C126 C119 -54(2) . . . . ?
C125 C121 C126 C127 53(3) . . . . ?
C126 C119 C120 C125 0(3) . . . . ?
C126 C121 C125 C120 55(2) . . . . ?
C126 C121 C125 C124 -175(3) . . . . ?
C126 C121 C125 C128 -51(2) . . . . ?
C126 C127 C128 O5A -177(4) . . . . ?
C126 C127 C128 C125 3(4) . . . . ?
C58 N2A N4A C15A -108.6(11) . . . . ?
C58 N2A C16A C17A 159.6(10) . . . . ?
C58 C23A C24A C25A -173.0(12) . . . . ?
